data_4038326
loop_
_publ_author_name
'Nguyen, Khiem Chau'
'Wang, Pengzhi'
'Sommer, Roger D.'
'Lindsey, Jonathan S.'

_publ_section_title
;
 Asymmetric Synthesis of a Bacteriochlorophyll Model Compound Containing
 <i>trans</i>-Dialkyl Substituents in Ring D.
;
_journal_issue 10
_journal_name_full 'The Journal of organic chemistry'
_journal_page_first 6605
_journal_page_last 6619
_journal_paper_doi 10.1021/acs.joc.0c00608
_journal_volume 85
_journal_year 2020
_chemical_absolute_configuration ad
_chemical_formula_moiety 'C34 H42 N4 O7'
_chemical_formula_sum 'C34 H42 N4 O7'
_chemical_formula_weight 618.71
_space_group_crystal_system monoclinic
_space_group_IT_number 4
_space_group_name_Hall 'P 2yb'
_space_group_name_H-M_alt 'P 1 21 1'
_atom_sites_solution_hydrogens geom
_atom_sites_solution_primary dual
_atom_sites_solution_secondary difmap
_cell_angle_alpha 90
_cell_angle_beta 106.882(2)
_cell_angle_gamma 90
_cell_formula_units_Z 4
_cell_length_a 14.5879(4)
_cell_length_b 10.2102(3)
_cell_length_c 23.8219(7)
_cell_measurement_reflns_used 9923
_cell_measurement_temperature 100.(2)
_cell_measurement_theta_max 68.9376
_cell_measurement_theta_min 3.1659
_cell_volume 3395.25(17)
_computing_cell_refinement 'SAINT V8.40A (Bruker AXS Inc., 2018)'
_computing_data_collection 'Bruker Instrument Service, BIS, v.6.2.10 (Bruker AXS Inc., 2018)'
_computing_data_reduction 'SAINT V8.40A (Bruker AXS Inc., 2018)'
_computing_molecular_graphics 'shelXle (C.B. Huebschle, rev 958)'
_computing_structure_refinement 'SHELXL-2018/3 (Sheldrick, 2018)'
_computing_structure_solution 'XT, VERSION 2014/5 (Sheldrick, 2015)'
_diffrn_ambient_temperature 100.(2)
_diffrn_detector_area_resol_mean 7.3910
_diffrn_measured_fraction_theta_full 0.999
_diffrn_measured_fraction_theta_max 0.999
_diffrn_measurement_device_type 'Bruker D8 VENTURE'
_diffrn_measurement_method 'phi and omega scans'
_diffrn_radiation_monochromator 'multilayer mirror'
_diffrn_radiation_type 'Cu K\a'
_diffrn_radiation_wavelength 1.54178
_diffrn_reflns_av_R_equivalents 0.0745
_diffrn_reflns_av_unetI/netI 0.0535
_diffrn_reflns_limit_h_max 17
_diffrn_reflns_limit_h_min -17
_diffrn_reflns_limit_k_max 12
_diffrn_reflns_limit_k_min -12
_diffrn_reflns_limit_l_max 27
_diffrn_reflns_limit_l_min -29
_diffrn_reflns_number 73367
_diffrn_reflns_theta_full 70.19
_diffrn_reflns_theta_max 70.19
_diffrn_reflns_theta_min 1.94
_diffrn_source 'microfocus sealed tube'
_diffrn_source_type 'Incoatec I\mS 3.0'
_exptl_absorpt_coefficient_mu 0.696
_exptl_absorpt_correction_T_max 0.75
_exptl_absorpt_correction_T_min 0.68
_exptl_absorpt_correction_type multi-scan
_exptl_absorpt_process_details
;
SADABS-2016/2 - Bruker AXS area detector scaling and absorption correction
(Bruker AXS Inc., 2016)
;
_exptl_crystal_colour orange
_exptl_crystal_density_diffrn 1.210
_exptl_crystal_density_method 'not measured'
_exptl_crystal_description rod
_exptl_crystal_F_000 1320
_exptl_crystal_size_max 0.128
_exptl_crystal_size_mid 0.078
_exptl_crystal_size_min 0.033
_refine_diff_density_max 0.622
_refine_diff_density_min -0.236
_refine_ls_abs_structure_details
;

Flack x determined using 4281 quotients [(I+)-(I-)]/[(I+)+(I-)]
(Parsons, Flack and Wagner, Acta Cryst. B69 (2013) 249-259).
;
_refine_ls_abs_structure_Flack 0.03(8)
_refine_ls_extinction_method none
_refine_ls_goodness_of_fit_ref 1.025
_refine_ls_hydrogen_treatment constr
_refine_ls_matrix_type full
_refine_ls_number_parameters 1019
_refine_ls_number_reflns 12867
_refine_ls_number_restraints 1033
_refine_ls_restrained_S_all 0.993
_refine_ls_R_factor_all 0.0631
_refine_ls_R_factor_gt 0.0483
_refine_ls_shift/su_max 0.000
_refine_ls_shift/su_mean 0.000
_refine_ls_structure_factor_coef Fsqd
_refine_ls_weighting_details 'w=1/[\s^2^(Fo^2^)+(0.0757P)^2^+0.5546P] where P=(Fo^2^+2Fc^2^)/3'
_refine_ls_weighting_scheme calc
_refine_ls_wR_factor_gt 0.1224
_refine_ls_wR_factor_ref 0.1326
_reflns_number_gt 10651
_reflns_number_total 12867
_reflns_threshold_expression 'I > 2\s(I)'
_cod_data_source_file jo0c00608_si_002.cif
_cod_data_source_block rds990
_cod_depositor_comments
;
The following automatic conversions were performed:

data item '_exptl_absorpt_correction_type' value 'Multi-Scan' was
changed to 'multi-scan' in accordance with the
/home/data/users/saulius/crontab/automatic-downloads/rss-feeds/ACS/lib/dictionaries/cif_core.dic
dictionary named 'cif_core.dic' version 2.4.2 last updated on
2011-04-26.

Automatic conversion script
Id: cif_fix_values 7556 2019-12-06 15:28:31Z antanas 

 Adding full bibliography for 4038326.cif.
;
_cod_database_code 4038326

loop_
_space_group_symop_operation_xyz
'x, y, z'
'-x, y+1/2, -z'

loop_
_atom_site_type_symbol
_atom_site_label
_atom_site_fract_x
_atom_site_fract_y
_atom_site_fract_z
_atom_site_U_iso_or_equiv
_atom_site_adp_type
_atom_site_calc_flag
_atom_site_refinement_flags_adp
_atom_site_refinement_flags_occupancy
_atom_site_refinement_flags_posn
_atom_site_occupancy
_atom_site_disorder_assembly
_atom_site_disorder_group
O O1_1 0.2576(2) 0.8649(3) 0.20030(12) 0.0416(6) Uani d . . . 1.0 . .
O O2_1 0.1426(2) 0.8207(3) 0.24518(12) 0.0488(7) Uani d . . D 1.0 . .
O O3_1 0.65125(18) 0.3145(3) 0.55054(11) 0.0365(6) Uani d . . . 1.0 . .
O O4_1 0.5589(2) 0.5747(3) 0.67051(12) 0.0513(8) Uani d . . . 1.0 . .
O O5_1 0.5325(2) 0.3735(3) 0.63309(12) 0.0450(7) Uani d . . . 1.0 . .
N N1_1 0.3235(2) 0.6183(3) 0.30000(12) 0.0296(6) Uani d . . . 1.0 . .
N N2_1 0.4364(2) 0.5644(3) 0.41456(12) 0.0298(6) Uani d . . . 1.0 . .
H H2_1 0.398014 0.627298 0.396201 0.036 Uiso calc U . R 1.0 . .
N N3_1 0.7557(2) 0.5845(3) 0.52582(13) 0.0326(6) Uani d . . . 1.0 . .
C C1_1 0.2699(3) 0.6690(4) 0.25218(15) 0.0292(7) Uani d . . . 1.0 . .
C C2_1 0.2386(3) 0.5771(3) 0.20095(14) 0.0311(7) Uani d . . . 1.0 . .
H H2A_1 0.266827 0.602176 0.169375 0.037 Uiso calc U . R 1.0 . .
H H2B_1 0.167952 0.57552 0.184908 0.037 Uiso calc U . R 1.0 . .
C C3_1 0.2777(3) 0.4428(3) 0.22805(14) 0.0273(7) Uani d . . . 1.0 . .
C C4_1 0.3381(2) 0.4850(3) 0.28935(14) 0.0269(7) Uani d . . . 1.0 . .
C C5_1 0.3987(3) 0.4100(3) 0.33002(15) 0.0299(7) Uani d . . . 1.0 . .
H H5_1 0.409121 0.323546 0.318405 0.036 Uiso calc U . R 1.0 . .
C C6_1 0.4500(3) 0.4468(3) 0.38968(14) 0.0280(7) Uani d . . . 1.0 . .
C C7_1 0.5148(3) 0.3752(3) 0.43221(14) 0.0299(7) Uani d . . . 1.0 . .
H H7_1 0.538068 0.290176 0.427636 0.036 Uiso calc U . R 1.0 . .
C C8_1 0.5407(2) 0.4525(4) 0.48446(14) 0.0286(7) Uani d . . . 1.0 . .
C C9_1 0.4904(3) 0.5693(4) 0.47114(14) 0.0309(7) Uani d . . . 1.0 . .
H H9_1 0.493417 0.640451 0.497326 0.037 Uiso calc U . R 1.0 . .
C C10_1 0.6069(2) 0.4181(3) 0.54097(15) 0.0285(7) Uani d . . . 1.0 . .
C C11_1 0.6172(3) 0.5180(4) 0.58975(15) 0.0303(7) Uani d . . . 1.0 . .
C C12_1 0.6665(3) 0.6299(4) 0.59401(15) 0.0304(7) Uani d . . . 1.0 . .
H H12_1 0.665952 0.687525 0.625241 0.037 Uiso calc U . R 1.0 . .
C C13_1 0.7207(2) 0.6702(4) 0.55444(14) 0.0299(7) Uani d . . . 1.0 . .
C C14_1 0.7444(3) 0.8109(4) 0.54591(16) 0.0361(8) Uani d . . . 1.0 . .
H H14_1 0.6843 0.863955 0.533558 0.043 Uiso calc U . R 1.0 . .
C C15_1 0.7884(3) 0.7994(4) 0.49480(16) 0.0366(8) Uani d . . . 1.0 . .
H H15_1 0.850515 0.847957 0.50362 0.044 Uiso calc U . R 1.0 . .
C C16_1 0.8045(3) 0.6530(4) 0.49247(15) 0.0345(8) Uani d . . . 1.0 . .
C C23_1 0.2412(3) 0.8099(4) 0.24984(16) 0.0375(8) Uani d . . . 1.0 . .
H H23_1 0.28014 0.856361 0.28583 0.045 Uiso calc U . R 1.0 . .
C C24_1 0.2573(4) 1.0054(4) 0.2006(2) 0.0569(13) Uani d . . . 1.0 . .
H H24A_1 0.262501 1.037875 0.162884 0.085 Uiso calc U . R 1.0 . .
H H24B_1 0.311784 1.037335 0.232303 0.085 Uiso calc U . R 1.0 . .
H H24C_1 0.1975 1.036955 0.206661 0.085 Uiso calc U . R 1.0 . .
C C25_1 0.1399(12) 0.842(3) 0.3039(6) 0.078(6) Uani d . P D 0.49(4) A 1
H H25A_1 0.177566 0.774619 0.329606 0.117 Uiso calc U P R 0.49(4) A 1
H H25B_1 0.073427 0.838677 0.305144 0.117 Uiso calc U P R 0.49(4) A 1
H H25C_1 0.166931 0.928726 0.31716 0.117 Uiso calc U P R 0.49(4) A 1
C C25A_1 0.1095(18) 0.766(3) 0.2931(10) 0.082(9) Uani d . P D 0.51(4) A 2
H H25D_1 0.117698 0.670421 0.294251 0.123 Uiso calc U P R 0.51(4) A 2
H H25E_1 0.041621 0.786906 0.286471 0.123 Uiso calc U P R 0.51(4) A 2
H H25F_1 0.147089 0.803393 0.330595 0.123 Uiso calc U P R 0.51(4) A 2
C C26_1 0.3355(3) 0.3728(4) 0.19326(16) 0.0390(9) Uani d . . . 1.0 . .
H H26A_1 0.387603 0.429808 0.189751 0.059 Uiso calc U . R 1.0 . .
H H26B_1 0.293736 0.351518 0.154043 0.059 Uiso calc U . R 1.0 . .
H H26C_1 0.362451 0.291871 0.213572 0.059 Uiso calc U . R 1.0 . .
C C27_1 0.1957(3) 0.3566(4) 0.23454(16) 0.0388(9) Uani d . . . 1.0 . .
H H27A_1 0.222049 0.27809 0.257143 0.058 Uiso calc U . R 1.0 . .
H H27B_1 0.155163 0.330911 0.195607 0.058 Uiso calc U . R 1.0 . .
H H27C_1 0.157337 0.405596 0.255042 0.058 Uiso calc U . R 1.0 . .
C C28_1 0.5671(3) 0.4943(4) 0.63517(17) 0.0397(9) Uani d . . . 1.0 . .
C C29_1 0.4894(4) 0.3456(6) 0.6799(2) 0.0603(13) Uani d . . . 1.0 . .
H H29A_1 0.433008 0.401392 0.675199 0.09 Uiso calc U . R 1.0 . .
H H29B_1 0.536121 0.363407 0.717971 0.09 Uiso calc U . R 1.0 . .
H H29C_1 0.470198 0.253396 0.678007 0.09 Uiso calc U . R 1.0 . .
C C30_1 0.8135(4) 0.8693(5) 0.6024(2) 0.0546(12) Uani d . . . 1.0 . .
H H30A_1 0.784171 0.860931 0.634873 0.065 Uiso calc U . R 1.0 . .
H H30B_1 0.873758 0.818115 0.61315 0.065 Uiso calc U . R 1.0 . .
C C31_1 0.8368(5) 1.0126(5) 0.5956(3) 0.0730(16) Uani d . . . 1.0 . .
H H31A_1 0.869773 1.020888 0.565353 0.11 Uiso calc U . R 1.0 . .
H H31B_1 0.878259 1.045775 0.633002 0.11 Uiso calc U . R 1.0 . .
H H31C_1 0.777299 1.063577 0.584148 0.11 Uiso calc U . R 1.0 . .
C C32_1 0.7186(4) 0.8473(5) 0.43743(18) 0.0502(11) Uani d . . . 1.0 . .
H H32A_1 0.661003 0.792438 0.427591 0.075 Uiso calc U . R 1.0 . .
H H32B_1 0.74918 0.841766 0.405906 0.075 Uiso calc U . R 1.0 . .
H H32C_1 0.700877 0.938396 0.441999 0.075 Uiso calc U . R 1.0 . .
O O6_1 0.9170(5) 0.0024(7) 0.4270(3) 0.0424(17) Uani d . P . 0.516(8) B 1
O O7_1 0.9774(6) 0.1475(9) 0.3764(4) 0.0401(18) Uani d . P . 0.516(8) B 1
N N4_1 0.8119(15) 0.3473(17) 0.4841(10) 0.031(3) Uani d . P . 0.516(8) B 1
H H4_1 0.774756 0.368855 0.505915 0.037 Uiso calc U P R 0.516(8) B 1
C C17_1 0.855(2) 0.5758(19) 0.4647(13) 0.029(3) Uani d . P . 0.516(8) B 1
H H17_1 0.892951 0.623485 0.445476 0.035 Uiso calc U P R 0.516(8) B 1
C C18_1 0.8607(16) 0.4344(15) 0.4591(11) 0.028(3) Uani d . P . 0.516(8) B 1
C C19_1 0.9135(13) 0.3632(15) 0.4315(7) 0.034(3) Uani d . P . 0.516(8) B 1
H H19_1 0.954656 0.398027 0.410817 0.041 Uiso calc U P R 0.516(8) B 1
C C20_1 0.8969(9) 0.2292(12) 0.4388(5) 0.032(2) Uani d . P . 0.516(8) B 1
C C21_1 0.8298(11) 0.2232(14) 0.4700(8) 0.036(3) Uani d . P . 0.516(8) B 1
H H21_1 0.801603 0.145877 0.479745 0.044 Uiso calc U P R 0.516(8) B 1
C C22_1 0.9320(7) 0.1162(13) 0.4157(5) 0.0326(19) Uani d . P . 0.516(8) B 1
C C33_1 1.0162(6) 0.0455(9) 0.3481(4) 0.046(2) Uani d . P . 0.516(8) B 1
H H33A_1 0.971045 -0.029123 0.338178 0.056 Uiso calc U P R 0.516(8) B 1
H H33B_1 1.077629 0.013648 0.374667 0.056 Uiso calc U P R 0.516(8) B 1
C C34_1 1.0322(9) 0.1024(12) 0.2921(5) 0.070(3) Uani d . P . 0.516(8) B 1
H H34A_1 0.970135 0.119995 0.263346 0.105 Uiso calc U P R 0.516(8) B 1
H H34B_1 1.068031 0.039325 0.275579 0.105 Uiso calc U P R 0.516(8) B 1
H H34C_1 1.068689 0.184094 0.301441 0.105 Uiso calc U P R 0.516(8) B 1
O O6A_1 0.9986(7) 0.1993(12) 0.3623(4) 0.069(3) Uani d . P . 0.484(8) B 2
O O7A_1 0.9485(8) 0.0519(13) 0.4141(4) 0.058(3) Uani d . P . 0.484(8) B 2
N N4A_1 0.8287(17) 0.3741(18) 0.4767(11) 0.042(5) Uani d . P . 0.484(8) B 2
H H4A_1 0.787914 0.38845 0.496894 0.051 Uiso calc U P R 0.484(8) B 2
C C17A_1 0.859(2) 0.606(2) 0.4587(15) 0.034(4) Uani d . P . 0.484(8) B 2
H H17A_1 0.887966 0.665269 0.438143 0.041 Uiso calc U P R 0.484(8) B 2
C C18A_1 0.8733(19) 0.4710(19) 0.4545(13) 0.037(4) Uani d . P . 0.484(8) B 2
C C19A_1 0.9257(13) 0.4032(18) 0.4226(8) 0.041(3) Uani d . P . 0.484(8) B 2
H H19A_1 0.963425 0.443514 0.401008 0.05 Uiso calc U P R 0.484(8) B 2
C C20A_1 0.9146(11) 0.2721(19) 0.4271(6) 0.045(3) Uani d . P . 0.484(8) B 2
C C21A_1 0.8555(13) 0.2523(17) 0.4635(8) 0.046(3) Uani d . P . 0.484(8) B 2
H H21A_1 0.837663 0.170723 0.476327 0.055 Uiso calc U P R 0.484(8) B 2
C C22A_1 0.9584(12) 0.1698(19) 0.3984(7) 0.059(3) Uani d . P . 0.484(8) B 2
C C33A_1 0.9985(8) -0.0398(11) 0.3863(4) 0.056(3) Uani d . P . 0.484(8) B 2
H H33C_1 1.068431 -0.024072 0.400295 0.068 Uiso calc U P R 0.484(8) B 2
H H33D_1 0.976899 -0.028347 0.343182 0.068 Uiso calc U P R 0.484(8) B 2
C C34A_1 0.9759(8) -0.1767(13) 0.4023(5) 0.067(3) Uani d . P . 0.484(8) B 2
H H34D_1 0.992689 -0.239846 0.375883 0.1 Uiso calc U P R 0.484(8) B 2
H H34E_1 0.907387 -0.183454 0.398531 0.1 Uiso calc U P R 0.484(8) B 2
H H34F_1 1.01305 -0.195715 0.442851 0.1 Uiso calc U P R 0.484(8) B 2
O O1_2 0.8558(2) 0.7942(4) 0.24578(14) 0.0570(8) Uani d . . . 1.0 . .
O O2_2 0.7461(2) 0.8549(3) 0.29154(12) 0.0508(7) Uani d . . . 1.0 . .
O O3_2 0.35137(16) 0.2639(2) -0.04766(10) 0.0302(5) Uani d . . . 1.0 . .
O O4_2 0.4703(3) 0.4478(5) -0.17361(14) 0.0720(11) Uani d . . . 1.0 . .
O O5_2 0.5109(2) 0.2862(3) -0.10755(13) 0.0479(7) Uani d . . . 1.0 . .
O O6_2 0.01152(19) 0.1930(3) 0.13048(11) 0.0377(6) Uani d . . . 1.0 . .
O O7_2 0.06564(18) 0.0327(3) 0.08377(10) 0.0334(6) Uani d . . . 1.0 . .
N N1_2 0.6654(2) 0.6017(3) 0.19842(12) 0.0318(6) Uani d . . . 1.0 . .
N N2_2 0.5662(2) 0.5218(3) 0.08461(12) 0.0282(6) Uani d . . . 1.0 . .
H H2_2 0.606263 0.584372 0.101455 0.034 Uiso calc U . R 1.0 . .
N N3_2 0.2614(2) 0.5447(3) -0.03961(14) 0.0333(7) Uani d . . D 1.0 . .
N N4_2 0.1946(2) 0.3370(3) 0.01705(12) 0.0293(6) Uani d . . . 1.0 . .
H H4_2 0.235085 0.345426 -0.003813 0.035 Uiso calc U . R 1.0 . .
C C1_2 0.7240(3) 0.6551(4) 0.24406(16) 0.0366(8) Uani d . . D 1.0 . .
C C4_2 0.6420(3) 0.4748(4) 0.21419(15) 0.0330(8) Uani d . . D 1.0 . .
C C5_2 0.5831(3) 0.3941(4) 0.17589(15) 0.0332(8) Uani d . . . 1.0 . .
H H5_2 0.567145 0.314272 0.191257 0.04 Uiso calc U . R 1.0 . .
C C6_2 0.5410(2) 0.4155(4) 0.11340(15) 0.0290(7) Uani d . . . 1.0 . .
C C7_2 0.4776(2) 0.3414(3) 0.07224(14) 0.0280(7) Uani d . . . 1.0 . .
H H7_2 0.448265 0.262509 0.079364 0.034 Uiso calc U . R 1.0 . .
C C8_2 0.4631(2) 0.4032(3) 0.01668(14) 0.0268(7) Uani d . . . 1.0 . .
C C9_2 0.5199(2) 0.5140(3) 0.02688(15) 0.0283(7) Uani d . . . 1.0 . .
H H9_2 0.525385 0.574866 -0.002129 0.034 Uiso calc U . R 1.0 . .
C C10_2 0.4017(2) 0.3611(3) -0.04009(15) 0.0274(7) Uani d . . . 1.0 . .
C C11_2 0.4047(3) 0.4443(4) -0.09232(15) 0.0362(8) Uani d . . D 1.0 . .
C C17_2 0.1549(3) 0.5747(4) 0.01910(19) 0.0382(9) Uani d . . D 1.0 . .
H H17_2 0.124665 0.637104 0.03739 0.046 Uiso calc U P R 0.66(2) C 1
H H17A_2 0.112484 0.634994 0.02898 0.046 Uiso calc U P R 0.34(2) C 2
C C18_2 0.1478(2) 0.4391(4) 0.03516(15) 0.0315(7) Uani d . . . 1.0 . .
C C19_2 0.0924(3) 0.3869(4) 0.06698(15) 0.0318(8) Uani d . . . 1.0 . .
H H19_2 0.052802 0.434545 0.085126 0.038 Uiso calc U . R 1.0 . .
C C20_2 0.1044(3) 0.2494(4) 0.06815(14) 0.0295(7) Uani d . . . 1.0 . .
C C21_2 0.1685(3) 0.2224(4) 0.03629(15) 0.0306(7) Uani d . . . 1.0 . .
H H21_2 0.190232 0.137904 0.029297 0.037 Uiso calc U . R 1.0 . .
C C22_2 0.0560(2) 0.1586(4) 0.09764(15) 0.0312(7) Uani d . . . 1.0 . .
C C23_2 0.7577(3) 0.7920(4) 0.24243(17) 0.0421(9) Uani d . . . 1.0 . .
H H23_2 0.719142 0.836866 0.205871 0.051 Uiso calc U . R 1.0 . .
C C24_2 0.8718(5) 0.7936(8) 0.1896(3) 0.090(2) Uani d . . . 1.0 . .
H H24A_2 0.849617 0.876544 0.169564 0.135 Uiso calc U . R 1.0 . .
H H24B_2 0.836432 0.720861 0.166282 0.135 Uiso calc U . R 1.0 . .
H H24C_2 0.940415 0.782988 0.194324 0.135 Uiso calc U . R 1.0 . .
C C25_2 0.7483(4) 0.9940(5) 0.2879(2) 0.0576(12) Uani d . . . 1.0 . .
H H25A_2 0.690766 1.024789 0.258131 0.086 Uiso calc U . R 1.0 . .
H H25B_2 0.805345 1.021017 0.276959 0.086 Uiso calc U . R 1.0 . .
H H25C_2 0.750502 1.032075 0.326008 0.086 Uiso calc U . R 1.0 . .
C C28_2 0.4648(3) 0.3927(5) -0.12965(16) 0.0425(10) Uani d . . . 1.0 . .
C C29_2 0.5663(4) 0.2245(6) -0.1422(3) 0.0710(16) Uani d . . . 1.0 . .
H H29A_2 0.523661 0.200959 -0.180823 0.107 Uiso calc U . R 1.0 . .
H H29B_2 0.59729 0.1454 -0.122073 0.107 Uiso calc U . R 1.0 . .
H H29C_2 0.6153 0.285693 -0.146906 0.107 Uiso calc U . R 1.0 . .
C C33_2 0.0143(3) -0.0591(4) 0.11059(16) 0.0361(8) Uani d . . . 1.0 . .
H H33A_2 -0.055408 -0.041458 0.096965 0.043 Uiso calc U . R 1.0 . .
H H33B_2 0.03643 -0.05102 0.153854 0.043 Uiso calc U . R 1.0 . .
C C34_2 0.0354(3) -0.1937(4) 0.09208(16) 0.0390(9) Uani d . . . 1.0 . .
H H34A_2 0.015654 -0.199015 0.049153 0.058 Uiso calc U . R 1.0 . .
H H34B_2 0.000142 -0.258876 0.107812 0.058 Uiso calc U . R 1.0 . .
H H34C_2 0.104317 -0.211054 0.107194 0.058 Uiso calc U . R 1.0 . .
C C2_2 0.7593(9) 0.5671(9) 0.2963(4) 0.035(3) Uani d . P D 0.698(16) D 1
H H2A_2 0.757806 0.611715 0.332948 0.043 Uiso calc U P R 0.698(16) D 1
H H2B_2 0.825181 0.535746 0.300477 0.043 Uiso calc U P R 0.698(16) D 1
C C3_2 0.6859(6) 0.4536(10) 0.2807(4) 0.039(2) Uani d . P D 0.698(16) D 1
C C26_2 0.7339(8) 0.3206(7) 0.2947(4) 0.073(4) Uani d . P D 0.698(16) D 1
H H26A_2 0.790596 0.317622 0.280614 0.11 Uiso calc U P R 0.698(16) D 1
H H26B_2 0.688848 0.251918 0.275368 0.11 Uiso calc U P R 0.698(16) D 1
H H26C_2 0.753099 0.306601 0.337254 0.11 Uiso calc U P R 0.698(16) D 1
C C27_2 0.6103(6) 0.4676(15) 0.3116(3) 0.088(5) Uani d . P D 0.698(16) D 1
H H27A_2 0.64005 0.462187 0.354044 0.132 Uiso calc U P R 0.698(16) D 1
H H27B_2 0.563096 0.397281 0.299059 0.132 Uiso calc U P R 0.698(16) D 1
H H27C_2 0.57846 0.552606 0.301755 0.132 Uiso calc U P R 0.698(16) D 1
C C2A_2 0.737(2) 0.577(2) 0.3003(11) 0.042(6) Uani d . P D 0.302(16) D 2
H H2AA_2 0.696573 0.612054 0.323766 0.051 Uiso calc U P R 0.302(16) D 2
H H2AB_2 0.804749 0.576409 0.3246 0.051 Uiso calc U P R 0.302(16) D 2
C C3A_2 0.7040(15) 0.439(2) 0.2768(9) 0.049(5) Uani d . P D 0.302(16) D 2
C C26A_2 0.7883(14) 0.3500(19) 0.2748(8) 0.057(5) Uani d . P D 0.302(16) D 2
H H26D_2 0.829895 0.39653 0.255713 0.086 Uiso calc U P R 0.302(16) D 2
H H26E_2 0.763466 0.270394 0.252564 0.086 Uiso calc U P R 0.302(16) D 2
H H26F_2 0.825167 0.326227 0.314851 0.086 Uiso calc U P R 0.302(16) D 2
C C27A_2 0.6483(15) 0.3624(19) 0.3086(7) 0.063(6) Uani d . P D 0.302(16) D 2
H H27D_2 0.68281 0.360796 0.350514 0.095 Uiso calc U P R 0.302(16) D 2
H H27E_2 0.639944 0.272623 0.293355 0.095 Uiso calc U P R 0.302(16) D 2
H H27F_2 0.585337 0.402997 0.302792 0.095 Uiso calc U P R 0.302(16) D 2
C C12_2 0.3556(11) 0.5522(12) -0.1109(5) 0.032(2) Uani d . P D 0.66(2) C 1
H H12_2 0.359601 0.593768 -0.14583 0.039 Uiso calc U P R 0.66(2) C 1
C C13_2 0.2950(13) 0.6076(10) -0.0778(6) 0.035(2) Uani d U P D 0.66(2) C 1
C C14_2 0.2548(6) 0.7457(8) -0.0905(4) 0.034(2) Uani d U P D 0.66(2) C 1
H H14_2 0.307985 0.810733 -0.084693 0.04 Uiso calc U P R 0.66(2) C 1
C C15_2 0.2036(7) 0.7624(8) -0.0432(5) 0.033(2) Uani d U P D 0.66(2) C 1
H H15_2 0.136878 0.794698 -0.061499 0.04 Uiso calc U P R 0.66(2) C 1
C C16_2 0.2004(10) 0.6238(9) -0.0195(6) 0.033(3) Uani d U P D 0.66(2) C 1
C C30_2 0.1876(6) 0.7532(11) -0.1541(4) 0.051(2) Uani d U P D 0.66(2) C 1
H H30A_2 0.134329 0.689982 -0.159338 0.061 Uiso calc U P R 0.66(2) C 1
H H30B_2 0.223581 0.730545 -0.182221 0.061 Uiso calc U P R 0.66(2) C 1
C C31_2 0.1468(7) 0.8960(12) -0.1662(7) 0.081(5) Uani d U P D 0.66(2) C 1
H H31A_2 0.199738 0.957769 -0.162164 0.121 Uiso calc U P R 0.66(2) C 1
H H31B_2 0.112032 0.918225 -0.137956 0.121 Uiso calc U P R 0.66(2) C 1
H H31C_2 0.103075 0.901193 -0.206124 0.121 Uiso calc U P R 0.66(2) C 1
C C32_2 0.2567(6) 0.8570(8) 0.0059(5) 0.044(2) Uani d U P D 0.66(2) C 1
H H32A_2 0.258655 0.944455 -0.010619 0.065 Uiso calc U P R 0.66(2) C 1
H H32B_2 0.322199 0.825457 0.023598 0.065 Uiso calc U P R 0.66(2) C 1
H H32C_2 0.222991 0.861107 0.035954 0.065 Uiso calc U P R 0.66(2) C 1
C C12A_2 0.360(2) 0.566(3) -0.0980(13) 0.032(2) Uani d . P D 0.34(2) C 2
H H12A_2 0.377428 0.621075 -0.125349 0.039 Uiso calc U P R 0.34(2) C 2
C C13A_2 0.292(2) 0.629(2) -0.0713(14) 0.041(6) Uani d U P D 0.34(2) C 2
C C14A_2 0.2629(15) 0.7695(19) -0.0667(11) 0.051(5) Uani d U P D 0.34(2) C 2
H H14A_2 0.321789 0.825074 -0.054402 0.061 Uiso calc U P R 0.34(2) C 2
C C15A_2 0.2141(15) 0.7702(18) -0.0185(11) 0.042(4) Uani d U P D 0.34(2) C 2
H H15A_2 0.146819 0.802595 -0.034116 0.051 Uiso calc U P R 0.34(2) C 2
C C16A_2 0.215(2) 0.6226(18) -0.0079(14) 0.033(3) Uani d U P D 0.34(2) C 2
C C30A_2 0.2001(12) 0.816(3) -0.1272(13) 0.074(7) Uani d U P D 0.34(2) C 2
H H30C_2 0.141579 0.761215 -0.140364 0.089 Uiso calc U P R 0.34(2) C 2
H H30D_2 0.235843 0.808948 -0.156613 0.089 Uiso calc U P R 0.34(2) C 2
C C31A_2 0.1727(19) 0.965(3) -0.1191(18) 0.114(12) Uani d U P D 0.34(2) C 2
H H31D_2 0.230759 1.01414 -0.098748 0.171 Uiso calc U P R 0.34(2) C 2
H H31E_2 0.127191 0.968761 -0.095915 0.171 Uiso calc U P R 0.34(2) C 2
H H31F_2 0.143555 1.004773 -0.15768 0.171 Uiso calc U P R 0.34(2) C 2
C C32A_2 0.2671(17) 0.846(2) 0.0383(14) 0.071(6) Uani d U P D 0.34(2) C 2
H H32D_2 0.282334 0.934252 0.028154 0.107 Uiso calc U P R 0.34(2) C 2
H H32E_2 0.326446 0.7994 0.058453 0.107 Uiso calc U P R 0.34(2) C 2
H H32F_2 0.225858 0.850439 0.064234 0.107 Uiso calc U P R 0.34(2) C 2

loop_
_atom_site_aniso_label
_atom_site_aniso_U_11
_atom_site_aniso_U_22
_atom_site_aniso_U_33
_atom_site_aniso_U_12
_atom_site_aniso_U_13
_atom_site_aniso_U_23
O1_1 0.0497(16) 0.0241(13) 0.0462(16) -0.0001(11) 0.0063(13) 0.0055(11)
O2_1 0.0585(17) 0.0523(18) 0.0379(15) 0.0209(15) 0.0173(13) 0.0051(13)
O3_1 0.0400(14) 0.0295(14) 0.0348(13) 0.0014(11) 0.0027(11) 0.0073(10)
O4_1 0.068(2) 0.0578(19) 0.0364(15) 0.0023(16) 0.0287(14) 0.0048(14)
O5_1 0.0452(15) 0.0485(17) 0.0436(15) 0.0005(13) 0.0167(13) 0.0151(13)
N1_1 0.0375(15) 0.0238(15) 0.0251(14) 0.0030(12) 0.0054(12) -0.0023(11)
N2_1 0.0369(16) 0.0253(15) 0.0240(14) 0.0049(12) 0.0037(12) 0.0020(11)
N3_1 0.0331(15) 0.0344(16) 0.0285(15) 0.0026(13) 0.0062(13) -0.0031(12)
C1_1 0.0356(18) 0.0274(18) 0.0239(16) 0.0008(14) 0.0075(14) -0.0009(13)
C2_1 0.043(2) 0.0246(18) 0.0225(16) 0.0003(15) 0.0046(15) 0.0006(13)
C3_1 0.0385(18) 0.0205(16) 0.0203(15) -0.0010(14) 0.0045(14) 0.0001(12)
C4_1 0.0380(18) 0.0221(16) 0.0209(15) -0.0037(13) 0.0092(14) 0.0005(12)
C5_1 0.0410(19) 0.0224(17) 0.0267(17) -0.0013(14) 0.0104(15) -0.0007(13)
C6_1 0.0369(18) 0.0252(17) 0.0217(15) -0.0001(14) 0.0081(14) 0.0033(13)
C7_1 0.0376(19) 0.0253(18) 0.0275(17) -0.0005(14) 0.0106(15) 0.0036(13)
C8_1 0.0323(17) 0.0286(18) 0.0239(16) 0.0003(14) 0.0068(14) 0.0047(13)
C9_1 0.0382(19) 0.0298(18) 0.0225(16) 0.0047(15) 0.0055(14) 0.0033(14)
C10_1 0.0285(17) 0.0277(18) 0.0271(16) -0.0016(14) 0.0046(14) 0.0071(13)
C11_1 0.0314(17) 0.0361(19) 0.0201(16) 0.0067(15) 0.0020(14) 0.0073(13)
C12_1 0.0348(18) 0.0328(19) 0.0228(16) 0.0030(14) 0.0070(14) -0.0001(13)
C13_1 0.0318(17) 0.0343(19) 0.0221(16) 0.0007(14) 0.0056(14) -0.0011(13)
C14_1 0.042(2) 0.035(2) 0.0320(18) 0.0017(16) 0.0121(16) -0.0012(15)
C15_1 0.0378(19) 0.039(2) 0.0339(19) -0.0059(16) 0.0115(16) -0.0007(16)
C16_1 0.0321(18) 0.046(2) 0.0241(17) -0.0024(16) 0.0057(15) -0.0035(15)
C23_1 0.045(2) 0.033(2) 0.0270(17) 0.0105(17) -0.0025(15) -0.0041(14)
C24_1 0.059(3) 0.023(2) 0.069(3) -0.0034(19) -0.013(2) 0.0030(19)
C25_1 0.072(9) 0.111(15) 0.062(7) -0.010(10) 0.034(6) -0.023(8)
C25A_1 0.076(12) 0.111(18) 0.078(11) 0.051(12) 0.052(10) 0.044(11)
C26_1 0.053(2) 0.037(2) 0.0259(18) 0.0056(18) 0.0100(17) -0.0017(15)
C27_1 0.051(2) 0.036(2) 0.0270(18) -0.0133(17) 0.0071(16) -0.0015(15)
C28_1 0.039(2) 0.046(2) 0.032(2) 0.0042(17) 0.0065(17) 0.0185(17)
C29_1 0.061(3) 0.070(3) 0.051(3) -0.011(3) 0.017(2) 0.016(2)
C30_1 0.076(3) 0.047(3) 0.043(2) -0.019(2) 0.022(2) -0.0137(19)
C31_1 0.086(4) 0.051(3) 0.089(4) -0.022(3) 0.037(3) -0.023(3)
C32_1 0.068(3) 0.046(3) 0.036(2) 0.002(2) 0.014(2) 0.0100(18)
O6_1 0.048(4) 0.032(3) 0.054(4) -0.006(3) 0.026(3) -0.010(3)
O7_1 0.053(4) 0.043(4) 0.034(4) -0.013(3) 0.027(3) -0.007(3)
N4_1 0.038(5) 0.027(5) 0.032(6) -0.005(4) 0.017(4) 0.006(4)
C17_1 0.040(6) 0.028(7) 0.022(7) -0.013(6) 0.012(4) 0.003(5)
C18_1 0.031(7) 0.024(7) 0.030(7) -0.009(6) 0.011(4) -0.003(7)
C19_1 0.044(6) 0.030(7) 0.034(6) -0.002(5) 0.020(4) 0.006(5)
C20_1 0.039(5) 0.031(6) 0.026(5) -0.005(4) 0.011(4) 0.000(4)
C21_1 0.042(7) 0.026(5) 0.045(6) -0.008(4) 0.020(5) 0.000(4)
C22_1 0.033(5) 0.032(5) 0.031(5) -0.006(4) 0.007(3) -0.002(4)
C33_1 0.044(4) 0.051(5) 0.045(5) 0.006(4) 0.014(4) -0.023(4)
C34_1 0.086(7) 0.069(7) 0.066(6) -0.005(6) 0.040(6) -0.027(5)
O6A_1 0.076(6) 0.079(7) 0.066(6) 0.020(5) 0.043(5) -0.013(5)
O7A_1 0.053(6) 0.069(7) 0.048(5) 0.011(5) 0.009(4) -0.014(5)
N4A_1 0.064(13) 0.035(9) 0.038(7) 0.014(8) 0.030(6) 0.005(7)
C17A_1 0.035(7) 0.041(9) 0.030(7) 0.002(8) 0.016(5) 0.004(8)
C18A_1 0.037(8) 0.043(9) 0.032(6) -0.006(8) 0.012(5) -0.003(9)
C19A_1 0.037(6) 0.055(9) 0.032(7) 0.002(6) 0.010(4) -0.010(6)
C20A_1 0.051(7) 0.053(9) 0.031(6) 0.015(7) 0.010(4) 0.001(6)
C21A_1 0.056(10) 0.038(8) 0.041(7) 0.004(6) 0.011(6) -0.001(6)
C22A_1 0.062(8) 0.072(8) 0.039(8) 0.022(6) 0.011(5) -0.008(6)
C33A_1 0.066(6) 0.060(6) 0.051(6) 0.012(5) 0.030(5) 0.007(5)
C34A_1 0.062(6) 0.087(7) 0.055(6) 0.008(6) 0.026(5) 0.026(6)
O1_2 0.0581(19) 0.062(2) 0.0511(18) -0.0115(16) 0.0157(15) 0.0033(15)
O2_2 0.075(2) 0.0375(16) 0.0353(15) -0.0027(15) 0.0096(14) -0.0035(12)
O3_2 0.0309(12) 0.0295(13) 0.0320(13) -0.0029(10) 0.0118(10) -0.0043(10)
O4_2 0.066(2) 0.116(3) 0.0411(17) -0.011(2) 0.0268(16) 0.0153(19)
O5_2 0.0593(18) 0.0425(17) 0.0555(18) -0.0099(14) 0.0384(15) -0.0108(13)
O6_2 0.0391(14) 0.0435(16) 0.0341(14) -0.0016(12) 0.0165(12) -0.0069(11)
O7_2 0.0386(14) 0.0356(14) 0.0257(12) 0.0014(11) 0.0090(11) 0.0007(10)
N1_2 0.0388(16) 0.0337(17) 0.0246(14) -0.0014(13) 0.0117(13) -0.0017(12)
N2_2 0.0319(15) 0.0277(15) 0.0247(14) -0.0030(12) 0.0078(12) 0.0016(11)
N3_2 0.0317(15) 0.0280(16) 0.0358(16) -0.0006(12) 0.0028(13) 0.0054(12)
N4_2 0.0320(15) 0.0271(15) 0.0298(15) 0.0041(12) 0.0106(12) 0.0004(12)
C1_2 0.045(2) 0.040(2) 0.0249(18) -0.0012(16) 0.0094(16) -0.0029(15)
C4_2 0.0372(19) 0.039(2) 0.0243(17) 0.0002(15) 0.0115(15) 0.0030(14)
C5_2 0.0376(19) 0.037(2) 0.0275(17) 0.0007(15) 0.0128(15) 0.0051(14)
C6_2 0.0301(17) 0.0314(19) 0.0269(17) 0.0018(14) 0.0107(14) 0.0019(13)
C7_2 0.0309(17) 0.0273(18) 0.0295(17) 0.0009(13) 0.0146(14) 0.0019(13)
C8_2 0.0289(16) 0.0265(17) 0.0273(16) -0.0001(13) 0.0114(13) -0.0010(13)
C9_2 0.0320(17) 0.0286(18) 0.0251(16) -0.0021(14) 0.0095(14) 0.0004(13)
C10_2 0.0282(17) 0.0288(18) 0.0283(16) 0.0001(14) 0.0129(14) -0.0033(13)
C11_2 0.038(2) 0.042(2) 0.0266(17) -0.0124(16) 0.0051(15) -0.0008(16)
C17_2 0.0281(18) 0.0242(18) 0.060(2) 0.0008(14) 0.0082(17) -0.0085(17)
C18_2 0.0290(17) 0.0298(18) 0.0318(18) 0.0022(14) 0.0025(14) -0.0051(14)
C19_2 0.0290(17) 0.0342(19) 0.0298(18) 0.0030(14) 0.0045(14) -0.0079(14)
C20_2 0.0305(18) 0.0339(19) 0.0213(16) 0.0035(14) 0.0029(14) -0.0015(13)
C21_2 0.0358(19) 0.0271(18) 0.0274(17) 0.0021(14) 0.0070(15) -0.0018(14)
C22_2 0.0270(17) 0.039(2) 0.0242(17) 0.0023(14) 0.0021(14) -0.0038(14)
C23_2 0.053(2) 0.040(2) 0.0282(19) -0.0061(18) 0.0040(17) 0.0009(16)
C24_2 0.099(5) 0.111(5) 0.077(4) -0.049(4) 0.053(4) -0.017(4)
C25_2 0.082(3) 0.037(2) 0.047(3) -0.001(2) 0.008(2) -0.0036(19)
C28_2 0.039(2) 0.063(3) 0.0274(19) -0.0197(19) 0.0128(16) -0.0066(17)
C29_2 0.079(4) 0.073(4) 0.087(4) -0.014(3) 0.064(3) -0.023(3)
C33_2 0.0377(19) 0.038(2) 0.0321(19) -0.0018(16) 0.0101(15) 0.0014(16)
C34_2 0.047(2) 0.037(2) 0.0305(19) 0.0014(17) 0.0075(16) 0.0024(15)
C2_2 0.042(5) 0.038(4) 0.024(3) -0.003(4) 0.006(3) -0.003(3)
C3_2 0.038(4) 0.056(5) 0.020(3) -0.013(3) 0.004(3) 0.006(3)
C26_2 0.106(8) 0.043(4) 0.043(4) -0.010(4) -0.022(5) 0.010(3)
C27_2 0.063(5) 0.183(14) 0.022(3) -0.031(6) 0.022(3) -0.012(5)
C2A_2 0.056(16) 0.044(8) 0.027(7) 0.018(7) 0.012(7) 0.002(6)
C3A_2 0.073(13) 0.043(9) 0.028(8) 0.010(8) 0.008(7) 0.002(6)
C26A_2 0.069(11) 0.045(9) 0.041(9) 0.014(8) -0.010(7) 0.003(7)
C27A_2 0.097(14) 0.060(11) 0.029(7) 0.004(10) 0.012(8) 0.005(7)
C12_2 0.037(3) 0.041(3) 0.014(6) -0.015(3) 0.001(4) 0.000(4)
C13_2 0.040(6) 0.017(3) 0.038(4) -0.001(3) -0.005(4) 0.002(3)
C14_2 0.027(3) 0.022(3) 0.052(5) -0.001(3) 0.012(4) 0.003(3)
C15_2 0.027(4) 0.018(3) 0.050(5) -0.001(2) 0.005(4) 0.000(3)
C16_2 0.020(5) 0.0247(19) 0.043(6) -0.0010(19) -0.009(5) 0.001(2)
C30_2 0.040(4) 0.059(6) 0.056(5) 0.014(4) 0.017(4) 0.028(4)
C31_2 0.056(5) 0.079(7) 0.124(10) 0.045(5) 0.050(6) 0.081(7)
C32_2 0.042(4) 0.026(4) 0.063(6) -0.004(3) 0.015(4) -0.009(4)
C12A_2 0.037(3) 0.041(3) 0.014(6) -0.015(3) 0.001(4) 0.000(4)
C13A_2 0.017(8) 0.041(9) 0.065(14) -0.007(7) 0.010(9) 0.017(9)
C14A_2 0.038(8) 0.033(8) 0.076(12) -0.003(6) 0.009(8) 0.022(8)
C15A_2 0.028(8) 0.028(6) 0.062(11) 0.000(5) 0.000(8) 0.009(7)
C16A_2 0.020(5) 0.0247(19) 0.043(6) -0.0010(19) -0.009(5) 0.001(2)
C30A_2 0.039(8) 0.081(14) 0.101(15) -0.001(9) 0.015(9) 0.060(13)
C31A_2 0.111(18) 0.078(15) 0.15(3) 0.025(13) 0.035(17) 0.076(18)
C32A_2 0.084(13) 0.033(9) 0.092(15) -0.020(8) 0.019(12) -0.019(11)

loop_
_atom_type_symbol
_atom_type_description
_atom_type_scat_dispersion_real
_atom_type_scat_dispersion_imag
_atom_type_scat_source
C C 0.0181 0.0091 'International Tables Vol C Tables 4.2.6.8 and 6.1.1.4'
H H 0.0000 0.0000 'International Tables Vol C Tables 4.2.6.8 and 6.1.1.4'
N N 0.0311 0.0180 'International Tables Vol C Tables 4.2.6.8 and 6.1.1.4'
O O 0.0492 0.0322 'International Tables Vol C Tables 4.2.6.8 and 6.1.1.4'

loop_
_geom_angle_atom_site_label_1
_geom_angle_atom_site_label_2
_geom_angle_atom_site_label_3
_geom_angle_site_symmetry_1
_geom_angle_site_symmetry_3
_geom_angle
_geom_angle_publ_flag
C23_1 O1_1 C24_1 . . 113.5(3) ?
C23_1 O2_1 C25_1 . . 104.6(7) ?
C23_1 O2_1 C25A_1 . . 117.7(8) ?
C28_1 O5_1 C29_1 . . 113.3(4) ?
C1_1 N1_1 C4_1 . . 108.3(3) ?
C9_1 N2_1 C6_1 . . 110.3(3) ?
C9_1 N2_1 H2_1 . . 124.9 ?
C6_1 N2_1 H2_1 . . 124.9 ?
C13_1 N3_1 C16_1 . . 107.6(3) ?
N1_1 C1_1 C23_1 . . 120.8(3) ?
N1_1 C1_1 C2_1 . . 115.5(3) ?
C23_1 C1_1 C2_1 . . 123.7(3) ?
C1_1 C2_1 C3_1 . . 103.0(3) ?
C1_1 C2_1 H2A_1 . . 111.2 ?
C3_1 C2_1 H2A_1 . . 111.2 ?
C1_1 C2_1 H2B_1 . . 111.2 ?
C3_1 C2_1 H2B_1 . . 111.2 ?
H2A_1 C2_1 H2B_1 . . 109.1 ?
C26_1 C3_1 C27_1 . . 111.0(3) ?
C26_1 C3_1 C4_1 . . 113.2(3) ?
C27_1 C3_1 C4_1 . . 108.4(3) ?
C26_1 C3_1 C2_1 . . 112.5(3) ?
C27_1 C3_1 C2_1 . . 110.3(3) ?
C4_1 C3_1 C2_1 . . 100.9(3) ?
C5_1 C4_1 N1_1 . . 121.4(3) ?
C5_1 C4_1 C3_1 . . 127.0(3) ?
N1_1 C4_1 C3_1 . . 111.5(3) ?
C4_1 C5_1 C6_1 . . 127.0(3) ?
C4_1 C5_1 H5_1 . . 116.5 ?
C6_1 C5_1 H5_1 . . 116.5 ?
C7_1 C6_1 N2_1 . . 107.4(3) ?
C7_1 C6_1 C5_1 . . 129.1(3) ?
N2_1 C6_1 C5_1 . . 123.4(3) ?
C6_1 C7_1 C8_1 . . 107.4(3) ?
C6_1 C7_1 H7_1 . . 126.3 ?
C8_1 C7_1 H7_1 . . 126.3 ?
C9_1 C8_1 C7_1 . . 106.7(3) ?
C9_1 C8_1 C10_1 . . 125.7(3) ?
C7_1 C8_1 C10_1 . . 127.6(3) ?
N2_1 C9_1 C8_1 . . 108.2(3) ?
N2_1 C9_1 H9_1 . . 125.9 ?
C8_1 C9_1 H9_1 . . 125.9 ?
O3_1 C10_1 C8_1 . . 123.6(3) ?
O3_1 C10_1 C11_1 . . 120.4(3) ?
C8_1 C10_1 C11_1 . . 116.0(3) ?
C12_1 C11_1 C28_1 . . 116.7(3) ?
C12_1 C11_1 C10_1 . . 124.3(3) ?
C28_1 C11_1 C10_1 . . 119.0(3) ?
C11_1 C12_1 C13_1 . . 125.0(3) ?
C11_1 C12_1 H12_1 . . 117.5 ?
C13_1 C12_1 H12_1 . . 117.5 ?
N3_1 C13_1 C12_1 . . 121.3(3) ?
N3_1 C13_1 C14_1 . . 115.5(3) ?
C12_1 C13_1 C14_1 . . 123.1(3) ?
C13_1 C14_1 C15_1 . . 101.5(3) ?
C13_1 C14_1 C30_1 . . 111.5(3) ?
C15_1 C14_1 C30_1 . . 113.7(3) ?
C13_1 C14_1 H14_1 . . 109.9 ?
C15_1 C14_1 H14_1 . . 109.9 ?
C30_1 C14_1 H14_1 . . 109.9 ?
C16_1 C15_1 C32_1 . . 110.6(3) ?
C16_1 C15_1 C14_1 . . 102.0(3) ?
C32_1 C15_1 C14_1 . . 111.1(3) ?
C16_1 C15_1 H15_1 . . 110.9 ?
C32_1 C15_1 H15_1 . . 110.9 ?
C14_1 C15_1 H15_1 . . 110.9 ?
C17_1 C16_1 N3_1 . . 114.8(8) ?
C17A_1 C16_1 N3_1 . . 129.4(9) ?
C17_1 C16_1 C15_1 . . 133.9(8) ?
C17A_1 C16_1 C15_1 . . 119.3(9) ?
N3_1 C16_1 C15_1 . . 111.3(3) ?
O1_1 C23_1 O2_1 . . 108.9(3) ?
O1_1 C23_1 C1_1 . . 107.8(3) ?
O2_1 C23_1 C1_1 . . 110.2(3) ?
O1_1 C23_1 H23_1 . . 110.0 ?
O2_1 C23_1 H23_1 . . 110.0 ?
C1_1 C23_1 H23_1 . . 110.0 ?
O1_1 C24_1 H24A_1 . . 109.5 ?
O1_1 C24_1 H24B_1 . . 109.5 ?
H24A_1 C24_1 H24B_1 . . 109.5 ?
O1_1 C24_1 H24C_1 . . 109.5 ?
H24A_1 C24_1 H24C_1 . . 109.5 ?
H24B_1 C24_1 H24C_1 . . 109.5 ?
O2_1 C25_1 H25A_1 . . 109.5 ?
O2_1 C25_1 H25B_1 . . 109.5 ?
H25A_1 C25_1 H25B_1 . . 109.5 ?
O2_1 C25_1 H25C_1 . . 109.5 ?
H25A_1 C25_1 H25C_1 . . 109.5 ?
H25B_1 C25_1 H25C_1 . . 109.5 ?
O2_1 C25A_1 H25D_1 . . 109.5 ?
O2_1 C25A_1 H25E_1 . . 109.5 ?
H25D_1 C25A_1 H25E_1 . . 109.5 ?
O2_1 C25A_1 H25F_1 . . 109.5 ?
H25D_1 C25A_1 H25F_1 . . 109.5 ?
H25E_1 C25A_1 H25F_1 . . 109.5 ?
C3_1 C26_1 H26A_1 . . 109.5 ?
C3_1 C26_1 H26B_1 . . 109.5 ?
H26A_1 C26_1 H26B_1 . . 109.5 ?
C3_1 C26_1 H26C_1 . . 109.5 ?
H26A_1 C26_1 H26C_1 . . 109.5 ?
H26B_1 C26_1 H26C_1 . . 109.5 ?
C3_1 C27_1 H27A_1 . . 109.5 ?
C3_1 C27_1 H27B_1 . . 109.5 ?
H27A_1 C27_1 H27B_1 . . 109.5 ?
C3_1 C27_1 H27C_1 . . 109.5 ?
H27A_1 C27_1 H27C_1 . . 109.5 ?
H27B_1 C27_1 H27C_1 . . 109.5 ?
O4_1 C28_1 O5_1 . . 123.0(4) ?
O4_1 C28_1 C11_1 . . 124.4(4) ?
O5_1 C28_1 C11_1 . . 112.6(4) ?
O5_1 C29_1 H29A_1 . . 109.5 ?
O5_1 C29_1 H29B_1 . . 109.5 ?
H29A_1 C29_1 H29B_1 . . 109.5 ?
O5_1 C29_1 H29C_1 . . 109.5 ?
H29A_1 C29_1 H29C_1 . . 109.5 ?
H29B_1 C29_1 H29C_1 . . 109.5 ?
C31_1 C30_1 C14_1 . . 112.8(4) ?
C31_1 C30_1 H30A_1 . . 109.0 ?
C14_1 C30_1 H30A_1 . . 109.0 ?
C31_1 C30_1 H30B_1 . . 109.0 ?
C14_1 C30_1 H30B_1 . . 109.0 ?
H30A_1 C30_1 H30B_1 . . 107.8 ?
C30_1 C31_1 H31A_1 . . 109.5 ?
C30_1 C31_1 H31B_1 . . 109.5 ?
H31A_1 C31_1 H31B_1 . . 109.5 ?
C30_1 C31_1 H31C_1 . . 109.5 ?
H31A_1 C31_1 H31C_1 . . 109.5 ?
H31B_1 C31_1 H31C_1 . . 109.5 ?
C15_1 C32_1 H32A_1 . . 109.5 ?
C15_1 C32_1 H32B_1 . . 109.5 ?
H32A_1 C32_1 H32B_1 . . 109.5 ?
C15_1 C32_1 H32C_1 . . 109.5 ?
H32A_1 C32_1 H32C_1 . . 109.5 ?
H32B_1 C32_1 H32C_1 . . 109.5 ?
C22_1 O7_1 C33_1 . . 119.8(9) ?
C21_1 N4_1 C18_1 . . 109.6(13) ?
C21_1 N4_1 H4_1 . . 125.2 ?
C18_1 N4_1 H4_1 . . 125.2 ?
C16_1 C17_1 C18_1 . . 131.9(16) ?
C16_1 C17_1 H17_1 . . 114.1 ?
C18_1 C17_1 H17_1 . . 114.1 ?
C19_1 C18_1 N4_1 . . 107.5(13) ?
C19_1 C18_1 C17_1 . . 129.1(16) ?
N4_1 C18_1 C17_1 . . 123.4(17) ?
C18_1 C19_1 C20_1 . . 108.5(11) ?
C18_1 C19_1 H19_1 . . 125.7 ?
C20_1 C19_1 H19_1 . . 125.7 ?
C21_1 C20_1 C19_1 . . 106.3(10) ?
C21_1 C20_1 C22_1 . . 123.7(10) ?
C19_1 C20_1 C22_1 . . 129.8(11) ?
N4_1 C21_1 C20_1 . . 108.0(10) ?
N4_1 C21_1 H21_1 . . 126.0 ?
C20_1 C21_1 H21_1 . . 126.0 ?
O6_1 C22_1 O7_1 . . 122.5(10) ?
O6_1 C22_1 C20_1 . . 124.8(10) ?
O7_1 C22_1 C20_1 . . 112.4(11) ?
O7_1 C33_1 C34_1 . . 108.3(8) ?
O7_1 C33_1 H33A_1 . . 110.0 ?
C34_1 C33_1 H33A_1 . . 110.0 ?
O7_1 C33_1 H33B_1 . . 110.0 ?
C34_1 C33_1 H33B_1 . . 110.0 ?
H33A_1 C33_1 H33B_1 . . 108.4 ?
C33_1 C34_1 H34A_1 . . 109.5 ?
C33_1 C34_1 H34B_1 . . 109.5 ?
H34A_1 C34_1 H34B_1 . . 109.5 ?
C33_1 C34_1 H34C_1 . . 109.5 ?
H34A_1 C34_1 H34C_1 . . 109.5 ?
H34B_1 C34_1 H34C_1 . . 109.5 ?
C22A_1 O7A_1 C33A_1 . . 111.0(12) ?
C21A_1 N4A_1 C18A_1 . . 111.6(15) ?
C21A_1 N4A_1 H4A_1 . . 124.2 ?
C18A_1 N4A_1 H4A_1 . . 124.2 ?
C16_1 C17A_1 C18A_1 . . 120.6(17) ?
C16_1 C17A_1 H17A_1 . . 119.7 ?
C18A_1 C17A_1 H17A_1 . . 119.7 ?
N4A_1 C18A_1 C17A_1 . . 125.9(18) ?
N4A_1 C18A_1 C19A_1 . . 104.2(15) ?
C17A_1 C18A_1 C19A_1 . . 129.6(17) ?
C20A_1 C19A_1 C18A_1 . . 110.3(13) ?
C20A_1 C19A_1 H19A_1 . . 124.8 ?
C18A_1 C19A_1 H19A_1 . . 124.8 ?
C19A_1 C20A_1 C21A_1 . . 107.4(12) ?
C19A_1 C20A_1 C22A_1 . . 125.4(15) ?
C21A_1 C20A_1 C22A_1 . . 127.2(17) ?
N4A_1 C21A_1 C20A_1 . . 106.2(13) ?
N4A_1 C21A_1 H21A_1 . . 126.9 ?
C20A_1 C21A_1 H21A_1 . . 126.9 ?
O6A_1 C22A_1 O7A_1 . . 124.0(14) ?
O6A_1 C22A_1 C20A_1 . . 120.8(15) ?
O7A_1 C22A_1 C20A_1 . . 115.2(18) ?
O7A_1 C33A_1 C34A_1 . . 107.8(9) ?
O7A_1 C33A_1 H33C_1 . . 110.1 ?
C34A_1 C33A_1 H33C_1 . . 110.1 ?
O7A_1 C33A_1 H33D_1 . . 110.1 ?
C34A_1 C33A_1 H33D_1 . . 110.1 ?
H33C_1 C33A_1 H33D_1 . . 108.5 ?
C33A_1 C34A_1 H34D_1 . . 109.5 ?
C33A_1 C34A_1 H34E_1 . . 109.5 ?
H34D_1 C34A_1 H34E_1 . . 109.5 ?
C33A_1 C34A_1 H34F_1 . . 109.5 ?
H34D_1 C34A_1 H34F_1 . . 109.5 ?
H34E_1 C34A_1 H34F_1 . . 109.5 ?
C23_2 O1_2 C24_2 . . 112.8(4) ?
C23_2 O2_2 C25_2 . . 113.5(3) ?
C28_2 O5_2 C29_2 . . 116.0(4) ?
C22_2 O7_2 C33_2 . . 113.8(3) ?
C1_2 N1_2 C4_2 . . 108.3(3) ?
C9_2 N2_2 C6_2 . . 109.4(3) ?
C9_2 N2_2 H2_2 . . 125.3 ?
C6_2 N2_2 H2_2 . . 125.3 ?
C13_2 N3_2 C16_2 . . 111.0(6) ?
C13A_2 N3_2 C16A_2 . . 103.8(13) ?
C21_2 N4_2 C18_2 . . 109.5(3) ?
C21_2 N4_2 H4_2 . . 125.2 ?
C18_2 N4_2 H4_2 . . 125.2 ?
N1_2 C1_2 C23_2 . . 121.2(3) ?
N1_2 C1_2 C2_2 . . 115.4(5) ?
C23_2 C1_2 C2_2 . . 123.3(5) ?
N1_2 C1_2 C2A_2 . . 113.6(11) ?
C23_2 C1_2 C2A_2 . . 124.0(11) ?
C5_2 C4_2 N1_2 . . 122.5(3) ?
C5_2 C4_2 C3_2 . . 127.3(5) ?
N1_2 C4_2 C3_2 . . 109.9(5) ?
C5_2 C4_2 C3A_2 . . 126.4(10) ?
N1_2 C4_2 C3A_2 . . 110.6(10) ?
C4_2 C5_2 C6_2 . . 127.0(3) ?
C4_2 C5_2 H5_2 . . 116.5 ?
C6_2 C5_2 H5_2 . . 116.5 ?
C7_2 C6_2 N2_2 . . 107.5(3) ?
C7_2 C6_2 C5_2 . . 130.5(3) ?
N2_2 C6_2 C5_2 . . 122.0(3) ?
C6_2 C7_2 C8_2 . . 107.9(3) ?
C6_2 C7_2 H7_2 . . 126.0 ?
C8_2 C7_2 H7_2 . . 126.0 ?
C9_2 C8_2 C7_2 . . 106.2(3) ?
C9_2 C8_2 C10_2 . . 125.6(3) ?
C7_2 C8_2 C10_2 . . 128.2(3) ?
N2_2 C9_2 C8_2 . . 109.0(3) ?
N2_2 C9_2 H9_2 . . 125.5 ?
C8_2 C9_2 H9_2 . . 125.5 ?
O3_2 C10_2 C8_2 . . 124.2(3) ?
O3_2 C10_2 C11_2 . . 119.7(3) ?
C8_2 C10_2 C11_2 . . 116.2(3) ?
C12_2 C11_2 C28_2 . . 116.4(6) ?
C12A_2 C11_2 C28_2 . . 126.1(13) ?
C12_2 C11_2 C10_2 . . 127.0(6) ?
C12A_2 C11_2 C10_2 . . 117.1(12) ?
C28_2 C11_2 C10_2 . . 116.5(3) ?
C16A_2 C17_2 C18_2 . . 126.3(9) ?
C16_2 C17_2 C18_2 . . 127.6(5) ?
C16_2 C17_2 H17_2 . . 116.2 ?
C18_2 C17_2 H17_2 . . 116.2 ?
C16A_2 C17_2 H17A_2 . . 116.9 ?
C18_2 C17_2 H17A_2 . . 116.9 ?
C19_2 C18_2 N4_2 . . 107.7(3) ?
C19_2 C18_2 C17_2 . . 128.2(3) ?
N4_2 C18_2 C17_2 . . 124.0(3) ?
C18_2 C19_2 C20_2 . . 107.9(3) ?
C18_2 C19_2 H19_2 . . 126.0 ?
C20_2 C19_2 H19_2 . . 126.0 ?
C21_2 C20_2 C19_2 . . 106.6(3) ?
C21_2 C20_2 C22_2 . . 129.1(3) ?
C19_2 C20_2 C22_2 . . 124.3(3) ?
N4_2 C21_2 C20_2 . . 108.2(3) ?
N4_2 C21_2 H21_2 . . 125.9 ?
C20_2 C21_2 H21_2 . . 125.9 ?
O6_2 C22_2 O7_2 . . 123.6(4) ?
O6_2 C22_2 C20_2 . . 123.6(4) ?
O7_2 C22_2 C20_2 . . 112.9(3) ?
O2_2 C23_2 O1_2 . . 108.4(3) ?
O2_2 C23_2 C1_2 . . 106.9(3) ?
O1_2 C23_2 C1_2 . . 110.5(4) ?
O2_2 C23_2 H23_2 . . 110.3 ?
O1_2 C23_2 H23_2 . . 110.3 ?
C1_2 C23_2 H23_2 . . 110.3 ?
O1_2 C24_2 H24A_2 . . 109.5 ?
O1_2 C24_2 H24B_2 . . 109.5 ?
H24A_2 C24_2 H24B_2 . . 109.5 ?
O1_2 C24_2 H24C_2 . . 109.5 ?
H24A_2 C24_2 H24C_2 . . 109.5 ?
H24B_2 C24_2 H24C_2 . . 109.5 ?
O2_2 C25_2 H25A_2 . . 109.5 ?
O2_2 C25_2 H25B_2 . . 109.5 ?
H25A_2 C25_2 H25B_2 . . 109.5 ?
O2_2 C25_2 H25C_2 . . 109.5 ?
H25A_2 C25_2 H25C_2 . . 109.5 ?
H25B_2 C25_2 H25C_2 . . 109.5 ?
O4_2 C28_2 O5_2 . . 125.3(4) ?
O4_2 C28_2 C11_2 . . 122.8(5) ?
O5_2 C28_2 C11_2 . . 111.8(3) ?
O5_2 C29_2 H29A_2 . . 109.5 ?
O5_2 C29_2 H29B_2 . . 109.5 ?
H29A_2 C29_2 H29B_2 . . 109.5 ?
O5_2 C29_2 H29C_2 . . 109.5 ?
H29A_2 C29_2 H29C_2 . . 109.5 ?
H29B_2 C29_2 H29C_2 . . 109.5 ?
O7_2 C33_2 C34_2 . . 106.5(3) ?
O7_2 C33_2 H33A_2 . . 110.4 ?
C34_2 C33_2 H33A_2 . . 110.4 ?
O7_2 C33_2 H33B_2 . . 110.4 ?
C34_2 C33_2 H33B_2 . . 110.4 ?
H33A_2 C33_2 H33B_2 . . 108.6 ?
C33_2 C34_2 H34A_2 . . 109.5 ?
C33_2 C34_2 H34B_2 . . 109.5 ?
H34A_2 C34_2 H34B_2 . . 109.5 ?
C33_2 C34_2 H34C_2 . . 109.5 ?
H34A_2 C34_2 H34C_2 . . 109.5 ?
H34B_2 C34_2 H34C_2 . . 109.5 ?
C1_2 C2_2 C3_2 . . 101.7(7) ?
C1_2 C2_2 H2A_2 . . 111.4 ?
C3_2 C2_2 H2A_2 . . 111.4 ?
C1_2 C2_2 H2B_2 . . 111.4 ?
C3_2 C2_2 H2B_2 . . 111.4 ?
H2A_2 C2_2 H2B_2 . . 109.3 ?
C27_2 C3_2 C26_2 . . 109.6(9) ?
C27_2 C3_2 C4_2 . . 110.2(6) ?
C26_2 C3_2 C4_2 . . 112.3(7) ?
C27_2 C3_2 C2_2 . . 111.5(9) ?
C26_2 C3_2 C2_2 . . 111.9(8) ?
C4_2 C3_2 C2_2 . . 101.2(6) ?
C3_2 C26_2 H26A_2 . . 109.5 ?
C3_2 C26_2 H26B_2 . . 109.5 ?
H26A_2 C26_2 H26B_2 . . 109.5 ?
C3_2 C26_2 H26C_2 . . 109.5 ?
H26A_2 C26_2 H26C_2 . . 109.5 ?
H26B_2 C26_2 H26C_2 . . 109.5 ?
C3_2 C27_2 H27A_2 . . 109.5 ?
C3_2 C27_2 H27B_2 . . 109.5 ?
H27A_2 C27_2 H27B_2 . . 109.5 ?
C3_2 C27_2 H27C_2 . . 109.5 ?
H27A_2 C27_2 H27C_2 . . 109.5 ?
H27B_2 C27_2 H27C_2 . . 109.5 ?
C1_2 C2A_2 C3A_2 . . 102.3(17) ?
C1_2 C2A_2 H2AA_2 . . 111.3 ?
C3A_2 C2A_2 H2AA_2 . . 111.3 ?
C1_2 C2A_2 H2AB_2 . . 111.3 ?
C3A_2 C2A_2 H2AB_2 . . 111.3 ?
H2AA_2 C2A_2 H2AB_2 . . 109.2 ?
C27A_2 C3A_2 C2A_2 . . 117.2(18) ?
C27A_2 C3A_2 C26A_2 . . 105.2(17) ?
C2A_2 C3A_2 C26A_2 . . 112.5(18) ?
C27A_2 C3A_2 C4_2 . . 111.2(15) ?
C2A_2 C3A_2 C4_2 . . 99.9(16) ?
C26A_2 C3A_2 C4_2 . . 111.0(14) ?
C3A_2 C26A_2 H26D_2 . . 109.5 ?
C3A_2 C26A_2 H26E_2 . . 109.5 ?
H26D_2 C26A_2 H26E_2 . . 109.5 ?
C3A_2 C26A_2 H26F_2 . . 109.5 ?
H26D_2 C26A_2 H26F_2 . . 109.5 ?
H26E_2 C26A_2 H26F_2 . . 109.5 ?
C3A_2 C27A_2 H27D_2 . . 109.5 ?
C3A_2 C27A_2 H27E_2 . . 109.5 ?
H27D_2 C27A_2 H27E_2 . . 109.5 ?
C3A_2 C27A_2 H27F_2 . . 109.5 ?
H27D_2 C27A_2 H27F_2 . . 109.5 ?
H27E_2 C27A_2 H27F_2 . . 109.5 ?
C11_2 C12_2 C13_2 . . 119.8(10) ?
C11_2 C12_2 H12_2 . . 120.1 ?
C13_2 C12_2 H12_2 . . 120.1 ?
N3_2 C13_2 C12_2 . . 126.1(9) ?
N3_2 C13_2 C14_2 . . 112.9(8) ?
C12_2 C13_2 C14_2 . . 120.6(8) ?
C13_2 C14_2 C15_2 . . 101.4(6) ?
C13_2 C14_2 C30_2 . . 109.8(9) ?
C15_2 C14_2 C30_2 . . 114.2(6) ?
C13_2 C14_2 H14_2 . . 110.4 ?
C15_2 C14_2 H14_2 . . 110.4 ?
C30_2 C14_2 H14_2 . . 110.4 ?
C16_2 C15_2 C14_2 . . 104.0(6) ?
C16_2 C15_2 C32_2 . . 111.3(8) ?
C14_2 C15_2 C32_2 . . 112.6(6) ?
C16_2 C15_2 H15_2 . . 109.6 ?
C14_2 C15_2 H15_2 . . 109.6 ?
C32_2 C15_2 H15_2 . . 109.6 ?
C17_2 C16_2 N3_2 . . 120.1(7) ?
C17_2 C16_2 C15_2 . . 131.0(7) ?
N3_2 C16_2 C15_2 . . 108.7(6) ?
C14_2 C30_2 C31_2 . . 108.9(8) ?
C14_2 C30_2 H30A_2 . . 109.9 ?
C31_2 C30_2 H30A_2 . . 109.9 ?
C14_2 C30_2 H30B_2 . . 109.9 ?
C31_2 C30_2 H30B_2 . . 109.9 ?
H30A_2 C30_2 H30B_2 . . 108.3 ?
C30_2 C31_2 H31A_2 . . 109.5 ?
C30_2 C31_2 H31B_2 . . 109.5 ?
H31A_2 C31_2 H31B_2 . . 109.5 ?
C30_2 C31_2 H31C_2 . . 109.5 ?
H31A_2 C31_2 H31C_2 . . 109.5 ?
H31B_2 C31_2 H31C_2 . . 109.5 ?
C15_2 C32_2 H32A_2 . . 109.5 ?
C15_2 C32_2 H32B_2 . . 109.5 ?
H32A_2 C32_2 H32B_2 . . 109.5 ?
C15_2 C32_2 H32C_2 . . 109.5 ?
H32A_2 C32_2 H32C_2 . . 109.5 ?
H32B_2 C32_2 H32C_2 . . 109.5 ?
C11_2 C12A_2 C13A_2 . . 135.(2) ?
C11_2 C12A_2 H12A_2 . . 112.7 ?
C13A_2 C12A_2 H12A_2 . . 112.7 ?
N3_2 C13A_2 C12A_2 . . 110.(2) ?
N3_2 C13A_2 C14A_2 . . 115.8(14) ?
C12A_2 C13A_2 C14A_2 . . 133.1(18) ?
C13A_2 C14A_2 C15A_2 . . 105.2(13) ?
C13A_2 C14A_2 C30A_2 . . 109.0(19) ?
C15A_2 C14A_2 C30A_2 . . 115.1(14) ?
C13A_2 C14A_2 H14A_2 . . 109.1 ?
C15A_2 C14A_2 H14A_2 . . 109.1 ?
C30A_2 C14A_2 H14A_2 . . 109.1 ?
C14A_2 C15A_2 C16A_2 . . 98.0(13) ?
C14A_2 C15A_2 C32A_2 . . 116.0(15) ?
C16A_2 C15A_2 C32A_2 . . 111.5(18) ?
C14A_2 C15A_2 H15A_2 . . 110.2 ?
C16A_2 C15A_2 H15A_2 . . 110.2 ?
C32A_2 C15A_2 H15A_2 . . 110.2 ?
C17_2 C16A_2 N3_2 . . 123.1(14) ?
C17_2 C16A_2 C15A_2 . . 118.2(15) ?
N3_2 C16A_2 C15A_2 . . 116.8(13) ?
C14A_2 C30A_2 C31A_2 . . 106.3(17) ?
C14A_2 C30A_2 H30C_2 . . 110.5 ?
C31A_2 C30A_2 H30C_2 . . 110.5 ?
C14A_2 C30A_2 H30D_2 . . 110.5 ?
C31A_2 C30A_2 H30D_2 . . 110.5 ?
H30C_2 C30A_2 H30D_2 . . 108.7 ?
C30A_2 C31A_2 H31D_2 . . 109.5 ?
C30A_2 C31A_2 H31E_2 . . 109.5 ?
H31D_2 C31A_2 H31E_2 . . 109.5 ?
C30A_2 C31A_2 H31F_2 . . 109.5 ?
H31D_2 C31A_2 H31F_2 . . 109.5 ?
H31E_2 C31A_2 H31F_2 . . 109.5 ?
C15A_2 C32A_2 H32D_2 . . 109.5 ?
C15A_2 C32A_2 H32E_2 . . 109.5 ?
H32D_2 C32A_2 H32E_2 . . 109.5 ?
C15A_2 C32A_2 H32F_2 . . 109.5 ?
H32D_2 C32A_2 H32F_2 . . 109.5 ?
H32E_2 C32A_2 H32F_2 . . 109.5 ?

loop_
_geom_bond_atom_site_label_1
_geom_bond_atom_site_label_2
_geom_bond_site_symmetry_2
_geom_bond_distance
_geom_bond_publ_flag
O1_1 C23_1 . 1.389(5) ?
O1_1 C24_1 . 1.435(5) ?
O2_1 C23_1 . 1.415(5) ?
O2_1 C25_1 . 1.427(12) ?
O2_1 C25A_1 . 1.475(12) ?
O3_1 C10_1 . 1.227(4) ?
O4_1 C28_1 . 1.206(5) ?
O5_1 C28_1 . 1.328(5) ?
O5_1 C29_1 . 1.458(5) ?
N1_1 C1_1 . 1.289(5) ?
N1_1 C4_1 . 1.412(4) ?
N2_1 C9_1 . 1.350(4) ?
N2_1 C6_1 . 1.379(5) ?
N2_1 H2_1 . 0.88 ?
N3_1 C13_1 . 1.301(5) ?
N3_1 C16_1 . 1.398(5) ?
C1_1 C23_1 . 1.494(5) ?
C1_1 C2_1 . 1.501(5) ?
C2_1 C3_1 . 1.552(5) ?
C2_1 H2A_1 . 0.99 ?
C2_1 H2B_1 . 0.99 ?
C3_1 C26_1 . 1.522(5) ?
C3_1 C27_1 . 1.528(5) ?
C3_1 C4_1 . 1.532(5) ?
C4_1 C5_1 . 1.346(5) ?
C5_1 C6_1 . 1.450(5) ?
C5_1 H5_1 . 0.95 ?
C6_1 C7_1 . 1.378(5) ?
C7_1 C8_1 . 1.429(5) ?
C7_1 H7_1 . 0.95 ?
C8_1 C9_1 . 1.388(5) ?
C8_1 C10_1 . 1.454(5) ?
C9_1 H9_1 . 0.95 ?
C10_1 C11_1 . 1.520(5) ?
C11_1 C12_1 . 1.338(5) ?
C11_1 C28_1 . 1.492(5) ?
C12_1 C13_1 . 1.455(5) ?
C12_1 H12_1 . 0.95 ?
C13_1 C14_1 . 1.505(6) ?
C14_1 C15_1 . 1.537(5) ?
C14_1 C30_1 . 1.548(6) ?
C14_1 H14_1 . 1.0 ?
C15_1 C16_1 . 1.516(6) ?
C15_1 C32_1 . 1.528(6) ?
C15_1 H15_1 . 1.0 ?
C16_1 C17_1 . 1.37(3) ?
C16_1 C17A_1 . 1.38(2) ?
C23_1 H23_1 . 1.0 ?
C24_1 H24A_1 . 0.98 ?
C24_1 H24B_1 . 0.98 ?
C24_1 H24C_1 . 0.98 ?
C25_1 H25A_1 . 0.98 ?
C25_1 H25B_1 . 0.98 ?
C25_1 H25C_1 . 0.98 ?
C25A_1 H25D_1 . 0.98 ?
C25A_1 H25E_1 . 0.98 ?
C25A_1 H25F_1 . 0.98 ?
C26_1 H26A_1 . 0.98 ?
C26_1 H26B_1 . 0.98 ?
C26_1 H26C_1 . 0.98 ?
C27_1 H27A_1 . 0.98 ?
C27_1 H27B_1 . 0.98 ?
C27_1 H27C_1 . 0.98 ?
C29_1 H29A_1 . 0.98 ?
C29_1 H29B_1 . 0.98 ?
C29_1 H29C_1 . 0.98 ?
C30_1 C31_1 . 1.522(7) ?
C30_1 H30A_1 . 0.99 ?
C30_1 H30B_1 . 0.99 ?
C31_1 H31A_1 . 0.98 ?
C31_1 H31B_1 . 0.98 ?
C31_1 H31C_1 . 0.98 ?
C32_1 H32A_1 . 0.98 ?
C32_1 H32B_1 . 0.98 ?
C32_1 H32C_1 . 0.98 ?
O6_1 C22_1 . 1.227(16) ?
O7_1 C22_1 . 1.334(13) ?
O7_1 C33_1 . 1.443(12) ?
N4_1 C21_1 . 1.35(2) ?
N4_1 C18_1 . 1.378(14) ?
N4_1 H4_1 . 0.88 ?
C17_1 C18_1 . 1.45(2) ?
C17_1 H17_1 . 0.95 ?
C18_1 C19_1 . 1.36(2) ?
C19_1 C20_1 . 1.410(15) ?
C19_1 H19_1 . 0.95 ?
C20_1 C21_1 . 1.392(15) ?
C20_1 C22_1 . 1.435(18) ?
C21_1 H21_1 . 0.95 ?
C33_1 C34_1 . 1.534(14) ?
C33_1 H33A_1 . 0.99 ?
C33_1 H33B_1 . 0.99 ?
C34_1 H34A_1 . 0.98 ?
C34_1 H34B_1 . 0.98 ?
C34_1 H34C_1 . 0.98 ?
O6A_1 C22A_1 . 1.21(2) ?
O7A_1 C22A_1 . 1.28(2) ?
O7A_1 C33A_1 . 1.459(15) ?
N4A_1 C21A_1 . 1.37(2) ?
N4A_1 C18A_1 . 1.372(16) ?
N4A_1 H4A_1 . 0.88 ?
C17A_1 C18A_1 . 1.40(2) ?
C17A_1 H17A_1 . 0.95 ?
C18A_1 C19A_1 . 1.41(2) ?
C19A_1 C20A_1 . 1.36(2) ?
C19A_1 H19A_1 . 0.95 ?
C20A_1 C21A_1 . 1.402(19) ?
C20A_1 C22A_1 . 1.49(2) ?
C21A_1 H21A_1 . 0.95 ?
C33A_1 C34A_1 . 1.510(16) ?
C33A_1 H33C_1 . 0.99 ?
C33A_1 H33D_1 . 0.99 ?
C34A_1 H34D_1 . 0.98 ?
C34A_1 H34E_1 . 0.98 ?
C34A_1 H34F_1 . 0.98 ?
O1_2 C23_2 . 1.411(6) ?
O1_2 C24_2 . 1.423(6) ?
O2_2 C23_2 . 1.387(5) ?
O2_2 C25_2 . 1.424(5) ?
O3_2 C10_2 . 1.217(4) ?
O4_2 C28_2 . 1.211(5) ?
O5_2 C28_2 . 1.307(6) ?
O5_2 C29_2 . 1.455(5) ?
O6_2 C22_2 . 1.205(4) ?
O7_2 C22_2 . 1.345(5) ?
O7_2 C33_2 . 1.458(4) ?
N1_2 C1_2 . 1.293(5) ?
N1_2 C4_2 . 1.418(5) ?
N2_2 C9_2 . 1.347(5) ?
N2_2 C6_2 . 1.389(4) ?
N2_2 H2_2 . 0.88 ?
N3_2 C13A_2 . 1.302(16) ?
N3_2 C13_2 . 1.318(10) ?
N3_2 C16_2 . 1.386(9) ?
N3_2 C16A_2 . 1.401(17) ?
N4_2 C21_2 . 1.351(5) ?
N4_2 C18_2 . 1.381(5) ?
N4_2 H4_2 . 0.88 ?
C1_2 C23_2 . 1.486(6) ?
C1_2 C2_2 . 1.501(10) ?
C1_2 C2A_2 . 1.52(2) ?
C4_2 C5_2 . 1.339(5) ?
C4_2 C3_2 . 1.542(9) ?
C4_2 C3A_2 . 1.55(2) ?
C5_2 C6_2 . 1.453(5) ?
C5_2 H5_2 . 0.95 ?
C6_2 C7_2 . 1.365(5) ?
C7_2 C8_2 . 1.426(5) ?
C7_2 H7_2 . 0.95 ?
C8_2 C9_2 . 1.381(5) ?
C8_2 C10_2 . 1.453(5) ?
C9_2 H9_2 . 0.95 ?
C10_2 C11_2 . 1.518(5) ?
C11_2 C12_2 . 1.318(10) ?
C11_2 C12A_2 . 1.389(18) ?
C11_2 C28_2 . 1.513(6) ?
C17_2 C16A_2 . 1.319(16) ?
C17_2 C16_2 . 1.376(9) ?
C17_2 C18_2 . 1.448(6) ?
C17_2 H17_2 . 0.95 ?
C17_2 H17A_2 . 0.95 ?
C18_2 C19_2 . 1.367(5) ?
C19_2 C20_2 . 1.413(5) ?
C19_2 H19_2 . 0.95 ?
C20_2 C21_2 . 1.392(5) ?
C20_2 C22_2 . 1.463(5) ?
C21_2 H21_2 . 0.95 ?
C23_2 H23_2 . 1.0 ?
C24_2 H24A_2 . 0.98 ?
C24_2 H24B_2 . 0.98 ?
C24_2 H24C_2 . 0.98 ?
C25_2 H25A_2 . 0.98 ?
C25_2 H25B_2 . 0.98 ?
C25_2 H25C_2 . 0.98 ?
C29_2 H29A_2 . 0.98 ?
C29_2 H29B_2 . 0.98 ?
C29_2 H29C_2 . 0.98 ?
C33_2 C34_2 . 1.503(6) ?
C33_2 H33A_2 . 0.99 ?
C33_2 H33B_2 . 0.99 ?
C34_2 H34A_2 . 0.98 ?
C34_2 H34B_2 . 0.98 ?
C34_2 H34C_2 . 0.98 ?
C2_2 C3_2 . 1.548(10) ?
C2_2 H2A_2 . 0.99 ?
C2_2 H2B_2 . 0.99 ?
C3_2 C27_2 . 1.499(11) ?
C3_2 C26_2 . 1.519(11) ?
C26_2 H26A_2 . 0.98 ?
C26_2 H26B_2 . 0.98 ?
C26_2 H26C_2 . 0.98 ?
C27_2 H27A_2 . 0.98 ?
C27_2 H27B_2 . 0.98 ?
C27_2 H27C_2 . 0.98 ?
C2A_2 C3A_2 . 1.54(2) ?
C2A_2 H2AA_2 . 0.99 ?
C2A_2 H2AB_2 . 0.99 ?
C3A_2 C27A_2 . 1.486(19) ?
C3A_2 C26A_2 . 1.544(19) ?
C26A_2 H26D_2 . 0.98 ?
C26A_2 H26E_2 . 0.98 ?
C26A_2 H26F_2 . 0.98 ?
C27A_2 H27D_2 . 0.98 ?
C27A_2 H27E_2 . 0.98 ?
C27A_2 H27F_2 . 0.98 ?
C12_2 C13_2 . 1.460(11) ?
C12_2 H12_2 . 0.95 ?
C13_2 C14_2 . 1.524(10) ?
C14_2 C15_2 . 1.532(10) ?
C14_2 C30_2 . 1.549(10) ?
C14_2 H14_2 . 1.0 ?
C15_2 C16_2 . 1.529(10) ?
C15_2 C32_2 . 1.540(10) ?
C15_2 H15_2 . 1.0 ?
C30_2 C31_2 . 1.570(11) ?
C30_2 H30A_2 . 0.99 ?
C30_2 H30B_2 . 0.99 ?
C31_2 H31A_2 . 0.98 ?
C31_2 H31B_2 . 0.98 ?
C31_2 H31C_2 . 0.98 ?
C32_2 H32A_2 . 0.98 ?
C32_2 H32B_2 . 0.98 ?
C32_2 H32C_2 . 0.98 ?
C12A_2 C13A_2 . 1.475(18) ?
C12A_2 H12A_2 . 0.95 ?
C13A_2 C14A_2 . 1.510(19) ?
C14A_2 C15A_2 . 1.516(19) ?
C14A_2 C30A_2 . 1.539(19) ?
C14A_2 H14A_2 . 1.0 ?
C15A_2 C16A_2 . 1.527(18) ?
C15A_2 C32A_2 . 1.55(2) ?
C15A_2 H15A_2 . 1.0 ?
C30A_2 C31A_2 . 1.61(2) ?
C30A_2 H30C_2 . 0.99 ?
C30A_2 H30D_2 . 0.99 ?
C31A_2 H31D_2 . 0.98 ?
C31A_2 H31E_2 . 0.98 ?
C31A_2 H31F_2 . 0.98 ?
C32A_2 H32D_2 . 0.98 ?
C32A_2 H32E_2 . 0.98 ?
C32A_2 H32F_2 . 0.98 ?

loop_
_geom_hbond_atom_site_label_D
_geom_hbond_atom_site_label_H
_geom_hbond_atom_site_label_A
_geom_hbond_site_symmetry_A
_geom_hbond_distance_DH
_geom_hbond_distance_HA
_geom_hbond_distance_DA
_geom_hbond_angle_DHA
_geom_hbond_publ_flag
N2_1 H2_1 O3_1 2_656 0.88 2.51 3.076(4) 122.5 ?
N2_1 H2_1 N1_1 . 0.88 2.23 2.802(4) 122.0 ?
N4_1^a^ H4_1^a^ O3_1 . 0.88 2.41 3.203(15) 150.5 ?
N4_1^a^ H4_1^a^ N3_1 . 0.88 2.29 2.828(19) 119.7 ?
N4A_1^b^ H4A_1^b^ N3_1 . 0.88 2.21 2.801(19) 124.1 ?
N2_2 H2_2 O3_2 2_655 0.88 2.42 2.991(4) 123.2 ?
N2_2 H2_2 N1_2 . 0.88 2.23 2.798(4) 122.5 ?
N4_2 H4_2 O3_2 . 0.88 2.39 3.196(4) 153.3 ?
N4_2 H4_2 N3_2 . 0.88 2.28 2.834(4) 120.8 ?

loop_
_geom_torsion_atom_site_label_1
_geom_torsion_atom_site_label_2
_geom_torsion_atom_site_label_3
_geom_torsion_atom_site_label_4
_geom_torsion_site_symmetry_1
_geom_torsion_site_symmetry_2
_geom_torsion_site_symmetry_3
_geom_torsion_site_symmetry_4
_geom_torsion
_geom_torsion_publ_flag
C4_1 N1_1 C1_1 C23_1 . . . . 179.6(3) ?
C4_1 N1_1 C1_1 C2_1 . . . . 0.4(4) ?
N1_1 C1_1 C2_1 C3_1 . . . . 5.3(4) ?
C23_1 C1_1 C2_1 C3_1 . . . . -173.9(3) ?
C1_1 C2_1 C3_1 C26_1 . . . . -128.8(3) ?
C1_1 C2_1 C3_1 C27_1 . . . . 106.6(3) ?
C1_1 C2_1 C3_1 C4_1 . . . . -7.9(3) ?
C1_1 N1_1 C4_1 C5_1 . . . . 173.8(3) ?
C1_1 N1_1 C4_1 C3_1 . . . . -6.2(4) ?
C26_1 C3_1 C4_1 C5_1 . . . . -50.6(5) ?
C27_1 C3_1 C4_1 C5_1 . . . . 73.0(4) ?
C2_1 C3_1 C4_1 C5_1 . . . . -171.1(3) ?
C26_1 C3_1 C4_1 N1_1 . . . . 129.4(3) ?
C27_1 C3_1 C4_1 N1_1 . . . . -107.0(3) ?
C2_1 C3_1 C4_1 N1_1 . . . . 8.9(4) ?
N1_1 C4_1 C5_1 C6_1 . . . . 5.5(6) ?
C3_1 C4_1 C5_1 C6_1 . . . . -174.5(3) ?
C9_1 N2_1 C6_1 C7_1 . . . . 0.0(4) ?
C9_1 N2_1 C6_1 C5_1 . . . . 177.3(3) ?
C4_1 C5_1 C6_1 C7_1 . . . . -177.8(4) ?
C4_1 C5_1 C6_1 N2_1 . . . . 5.6(6) ?
N2_1 C6_1 C7_1 C8_1 . . . . 0.2(4) ?
C5_1 C6_1 C7_1 C8_1 . . . . -176.8(3) ?
C6_1 C7_1 C8_1 C9_1 . . . . -0.4(4) ?
C6_1 C7_1 C8_1 C10_1 . . . . 179.8(3) ?
C6_1 N2_1 C9_1 C8_1 . . . . -0.3(4) ?
C7_1 C8_1 C9_1 N2_1 . . . . 0.4(4) ?
C10_1 C8_1 C9_1 N2_1 . . . . -179.8(3) ?
C9_1 C8_1 C10_1 O3_1 . . . . -178.6(3) ?
C7_1 C8_1 C10_1 O3_1 . . . . 1.1(6) ?
C9_1 C8_1 C10_1 C11_1 . . . . 2.9(5) ?
C7_1 C8_1 C10_1 C11_1 . . . . -177.4(3) ?
O3_1 C10_1 C11_1 C12_1 . . . . 105.9(4) ?
C8_1 C10_1 C11_1 C12_1 . . . . -75.6(4) ?
O3_1 C10_1 C11_1 C28_1 . . . . -76.4(4) ?
C8_1 C10_1 C11_1 C28_1 . . . . 102.1(4) ?
C28_1 C11_1 C12_1 C13_1 . . . . 179.4(3) ?
C10_1 C11_1 C12_1 C13_1 . . . . -2.9(6) ?
C16_1 N3_1 C13_1 C12_1 . . . . -179.3(3) ?
C16_1 N3_1 C13_1 C14_1 . . . . -2.2(4) ?
C11_1 C12_1 C13_1 N3_1 . . . . -26.2(5) ?
C11_1 C12_1 C13_1 C14_1 . . . . 156.9(4) ?
N3_1 C13_1 C14_1 C15_1 . . . . 10.4(4) ?
C12_1 C13_1 C14_1 C15_1 . . . . -172.5(3) ?
N3_1 C13_1 C14_1 C30_1 . . . . -111.0(4) ?
C12_1 C13_1 C14_1 C30_1 . . . . 66.0(5) ?
C13_1 C14_1 C15_1 C16_1 . . . . -13.1(4) ?
C30_1 C14_1 C15_1 C16_1 . . . . 106.8(4) ?
C13_1 C14_1 C15_1 C32_1 . . . . 104.9(4) ?
C30_1 C14_1 C15_1 C32_1 . . . . -135.2(4) ?
C13_1 N3_1 C16_1 C17_1 . . . . 173.0(16) ?
C13_1 N3_1 C16_1 C17A_1 . . . . 174.(2) ?
C13_1 N3_1 C16_1 C15_1 . . . . -7.6(4) ?
C32_1 C15_1 C16_1 C17_1 . . . . 74.(2) ?
C14_1 C15_1 C16_1 C17_1 . . . . -167.(2) ?
C32_1 C15_1 C16_1 C17A_1 . . . . 73.4(19) ?
C14_1 C15_1 C16_1 C17A_1 . . . . -168.2(19) ?
C32_1 C15_1 C16_1 N3_1 . . . . -104.9(4) ?
C14_1 C15_1 C16_1 N3_1 . . . . 13.5(4) ?
C24_1 O1_1 C23_1 O2_1 . . . . 75.9(4) ?
C24_1 O1_1 C23_1 C1_1 . . . . -164.5(3) ?
C25_1 O2_1 C23_1 O1_1 . . . . -144.8(15) ?
C25A_1 O2_1 C23_1 O1_1 . . . . 178.9(17) ?
C25_1 O2_1 C23_1 C1_1 . . . . 97.2(15) ?
C25A_1 O2_1 C23_1 C1_1 . . . . 60.9(18) ?
N1_1 C1_1 C23_1 O1_1 . . . . 132.0(3) ?
C2_1 C1_1 C23_1 O1_1 . . . . -48.9(5) ?
N1_1 C1_1 C23_1 O2_1 . . . . -109.3(4) ?
C2_1 C1_1 C23_1 O2_1 . . . . 69.8(4) ?
C29_1 O5_1 C28_1 O4_1 . . . . -3.7(6) ?
C29_1 O5_1 C28_1 C11_1 . . . . 175.7(3) ?
C12_1 C11_1 C28_1 O4_1 . . . . 9.0(6) ?
C10_1 C11_1 C28_1 O4_1 . . . . -168.8(4) ?
C12_1 C11_1 C28_1 O5_1 . . . . -170.4(3) ?
C10_1 C11_1 C28_1 O5_1 . . . . 11.8(5) ?
C13_1 C14_1 C30_1 C31_1 . . . . -178.5(4) ?
C15_1 C14_1 C30_1 C31_1 . . . . 67.4(5) ?
N3_1 C16_1 C17_1 C18_1 . . . . 6.(4) ?
C15_1 C16_1 C17_1 C18_1 . . . . -173.(2) ?
C21_1 N4_1 C18_1 C19_1 . . . . -3.(2) ?
C21_1 N4_1 C18_1 C17_1 . . . . 178.(3) ?
C16_1 C17_1 C18_1 C19_1 . . . . -179.(3) ?
C16_1 C17_1 C18_1 N4_1 . . . . -1.(5) ?
N4_1 C18_1 C19_1 C20_1 . . . . 1.(2) ?
C17_1 C18_1 C19_1 C20_1 . . . . 179.(3) ?
C18_1 C19_1 C20_1 C21_1 . . . . 2.(2) ?
C18_1 C19_1 C20_1 C22_1 . . . . 176.7(16) ?
C18_1 N4_1 C21_1 C20_1 . . . . 4.(2) ?
C19_1 C20_1 C21_1 N4_1 . . . . -4.(2) ?
C22_1 C20_1 C21_1 N4_1 . . . . -178.9(15) ?
C33_1 O7_1 C22_1 O6_1 . . . . -3.8(15) ?
C33_1 O7_1 C22_1 C20_1 . . . . -179.1(8) ?
C21_1 C20_1 C22_1 O6_1 . . . . -10.(2) ?
C19_1 C20_1 C22_1 O6_1 . . . . 176.2(14) ?
C21_1 C20_1 C22_1 O7_1 . . . . 165.3(13) ?
C19_1 C20_1 C22_1 O7_1 . . . . -8.6(19) ?
C22_1 O7_1 C33_1 C34_1 . . . . 160.7(9) ?
N3_1 C16_1 C17A_1 C18A_1 . . . . 0.(4) ?
C15_1 C16_1 C17A_1 C18A_1 . . . . -178.(2) ?
C21A_1 N4A_1 C18A_1 C17A_1 . . . . 178.(3) ?
C21A_1 N4A_1 C18A_1 C19A_1 . . . . 4.(3) ?
C16_1 C17A_1 C18A_1 N4A_1 . . . . 7.(5) ?
C16_1 C17A_1 C18A_1 C19A_1 . . . . 180.(3) ?
N4A_1 C18A_1 C19A_1 C20A_1 . . . . -2.(3) ?
C17A_1 C18A_1 C19A_1 C20A_1 . . . . -175.(3) ?
C18A_1 C19A_1 C20A_1 C21A_1 . . . . -1.(2) ?
C18A_1 C19A_1 C20A_1 C22A_1 . . . . 179.0(18) ?
C18A_1 N4A_1 C21A_1 C20A_1 . . . . -5.(3) ?
C19A_1 C20A_1 C21A_1 N4A_1 . . . . 3.(2) ?
C22A_1 C20A_1 C21A_1 N4A_1 . . . . -176.7(17) ?
C33A_1 O7A_1 C22A_1 O6A_1 . . . . 4.5(19) ?
C33A_1 O7A_1 C22A_1 C20A_1 . . . . -176.6(10) ?
C19A_1 C20A_1 C22A_1 O6A_1 . . . . -9.(2) ?
C21A_1 C20A_1 C22A_1 O6A_1 . . . . 170.9(15) ?
C19A_1 C20A_1 C22A_1 O7A_1 . . . . 171.8(16) ?
C21A_1 C20A_1 C22A_1 O7A_1 . . . . -8.(2) ?
C22A_1 O7A_1 C33A_1 C34A_1 . . . . -174.7(10) ?
C4_2 N1_2 C1_2 C23_2 . . . . -176.5(4) ?
C4_2 N1_2 C1_2 C2_2 . . . . 7.1(7) ?
C4_2 N1_2 C1_2 C2A_2 . . . . -8.6(14) ?
C1_2 N1_2 C4_2 C5_2 . . . . -179.2(4) ?
C1_2 N1_2 C4_2 C3_2 . . . . 6.0(5) ?
C1_2 N1_2 C4_2 C3A_2 . . . . -7.3(9) ?
N1_2 C4_2 C5_2 C6_2 . . . . 5.4(6) ?
C3_2 C4_2 C5_2 C6_2 . . . . 179.2(6) ?
C3A_2 C4_2 C5_2 C6_2 . . . . -165.2(10) ?
C9_2 N2_2 C6_2 C7_2 . . . . -0.1(4) ?
C9_2 N2_2 C6_2 C5_2 . . . . 177.2(3) ?
C4_2 C5_2 C6_2 C7_2 . . . . -176.7(4) ?
C4_2 C5_2 C6_2 N2_2 . . . . 6.6(6) ?
N2_2 C6_2 C7_2 C8_2 . . . . -0.1(4) ?
C5_2 C6_2 C7_2 C8_2 . . . . -177.1(3) ?
C6_2 C7_2 C8_2 C9_2 . . . . 0.3(4) ?
C6_2 C7_2 C8_2 C10_2 . . . . -179.8(3) ?
C6_2 N2_2 C9_2 C8_2 . . . . 0.3(4) ?
C7_2 C8_2 C9_2 N2_2 . . . . -0.4(4) ?
C10_2 C8_2 C9_2 N2_2 . . . . 179.7(3) ?
C9_2 C8_2 C10_2 O3_2 . . . . -178.9(3) ?
C7_2 C8_2 C10_2 O3_2 . . . . 1.2(5) ?
C9_2 C8_2 C10_2 C11_2 . . . . 2.7(5) ?
C7_2 C8_2 C10_2 C11_2 . . . . -177.2(3) ?
O3_2 C10_2 C11_2 C12_2 . . . . 97.3(10) ?
C8_2 C10_2 C11_2 C12_2 . . . . -84.2(10) ?
O3_2 C10_2 C11_2 C12A_2 . . . . 108.3(18) ?
C8_2 C10_2 C11_2 C12A_2 . . . . -73.3(18) ?
O3_2 C10_2 C11_2 C28_2 . . . . -77.9(4) ?
C8_2 C10_2 C11_2 C28_2 . . . . 100.6(4) ?
C21_2 N4_2 C18_2 C19_2 . . . . 0.8(4) ?
C21_2 N4_2 C18_2 C17_2 . . . . -176.1(3) ?
C16A_2 C17_2 C18_2 C19_2 . . . . 175.(2) ?
C16_2 C17_2 C18_2 C19_2 . . . . -170.2(9) ?
C16A_2 C17_2 C18_2 N4_2 . . . . -9.(2) ?
C16_2 C17_2 C18_2 N4_2 . . . . 6.1(10) ?
N4_2 C18_2 C19_2 C20_2 . . . . -0.5(4) ?
C17_2 C18_2 C19_2 C20_2 . . . . 176.2(3) ?
C18_2 C19_2 C20_2 C21_2 . . . . 0.1(4) ?
C18_2 C19_2 C20_2 C22_2 . . . . -179.4(3) ?
C18_2 N4_2 C21_2 C20_2 . . . . -0.7(4) ?
C19_2 C20_2 C21_2 N4_2 . . . . 0.3(4) ?
C22_2 C20_2 C21_2 N4_2 . . . . 179.9(3) ?
C33_2 O7_2 C22_2 O6_2 . . . . 2.0(5) ?
C33_2 O7_2 C22_2 C20_2 . . . . -177.4(3) ?
C21_2 C20_2 C22_2 O6_2 . . . . 169.9(4) ?
C19_2 C20_2 C22_2 O6_2 . . . . -10.6(6) ?
C21_2 C20_2 C22_2 O7_2 . . . . -10.7(5) ?
C19_2 C20_2 C22_2 O7_2 . . . . 168.8(3) ?
C25_2 O2_2 C23_2 O1_2 . . . . 78.1(5) ?
C25_2 O2_2 C23_2 C1_2 . . . . -162.7(4) ?
C24_2 O1_2 C23_2 O2_2 . . . . -151.1(5) ?
C24_2 O1_2 C23_2 C1_2 . . . . 92.0(5) ?
N1_2 C1_2 C23_2 O2_2 . . . . 131.3(4) ?
C2_2 C1_2 C23_2 O2_2 . . . . -52.6(8) ?
C2A_2 C1_2 C23_2 O2_2 . . . . -35.4(16) ?
N1_2 C1_2 C23_2 O1_2 . . . . -110.9(4) ?
C2_2 C1_2 C23_2 O1_2 . . . . 65.2(8) ?
C2A_2 C1_2 C23_2 O1_2 . . . . 82.5(16) ?
C29_2 O5_2 C28_2 O4_2 . . . . -5.6(6) ?
C29_2 O5_2 C28_2 C11_2 . . . . 176.4(4) ?
C12_2 C11_2 C28_2 O4_2 . . . . 1.7(10) ?
C12A_2 C11_2 C28_2 O4_2 . . . . -9.(2) ?
C10_2 C11_2 C28_2 O4_2 . . . . 177.4(4) ?
C12_2 C11_2 C28_2 O5_2 . . . . 179.8(9) ?
C12A_2 C11_2 C28_2 O5_2 . . . . 168.7(19) ?
C10_2 C11_2 C28_2 O5_2 . . . . -4.6(5) ?
C22_2 O7_2 C33_2 C34_2 . . . . -178.2(3) ?
N1_2 C1_2 C2_2 C3_2 . . . . -16.7(10) ?
C23_2 C1_2 C2_2 C3_2 . . . . 167.0(6) ?
C5_2 C4_2 C3_2 C27_2 . . . . -71.8(10) ?
N1_2 C4_2 C3_2 C27_2 . . . . 102.6(8) ?
C5_2 C4_2 C3_2 C26_2 . . . . 50.7(9) ?
N1_2 C4_2 C3_2 C26_2 . . . . -134.9(7) ?
C5_2 C4_2 C3_2 C2_2 . . . . 170.2(7) ?
N1_2 C4_2 C3_2 C2_2 . . . . -15.4(9) ?
C1_2 C2_2 C3_2 C27_2 . . . . -99.6(9) ?
C1_2 C2_2 C3_2 C26_2 . . . . 137.3(8) ?
C1_2 C2_2 C3_2 C4_2 . . . . 17.5(10) ?
N1_2 C1_2 C2A_2 C3A_2 . . . . 21.(2) ?
C23_2 C1_2 C2A_2 C3A_2 . . . . -171.9(12) ?
C1_2 C2A_2 C3A_2 C27A_2 . . . . -141.7(18) ?
C1_2 C2A_2 C3A_2 C26A_2 . . . . 96.(2) ?
C1_2 C2A_2 C3A_2 C4_2 . . . . -22.(2) ?
C5_2 C4_2 C3A_2 C27A_2 . . . . -45.(2) ?
N1_2 C4_2 C3A_2 C27A_2 . . . . 143.4(14) ?
C5_2 C4_2 C3A_2 C2A_2 . . . . -169.5(13) ?
N1_2 C4_2 C3A_2 C2A_2 . . . . 19.0(18) ?
C5_2 C4_2 C3A_2 C26A_2 . . . . 71.6(17) ?
N1_2 C4_2 C3A_2 C26A_2 . . . . -99.9(16) ?
C28_2 C11_2 C12_2 C13_2 . . . . 179.4(12) ?
C10_2 C11_2 C12_2 C13_2 . . . . 4.2(19) ?
C16_2 N3_2 C13_2 C12_2 . . . . -175.4(16) ?
C16_2 N3_2 C13_2 C14_2 . . . . -2.2(17) ?
C11_2 C12_2 C13_2 N3_2 . . . . -20.(3) ?
C11_2 C12_2 C13_2 C14_2 . . . . 166.9(13) ?
N3_2 C13_2 C14_2 C15_2 . . . . 10.1(15) ?
C12_2 C13_2 C14_2 C15_2 . . . . -176.3(15) ?
N3_2 C13_2 C14_2 C30_2 . . . . -111.0(12) ?
C12_2 C13_2 C14_2 C30_2 . . . . 62.6(17) ?
C13_2 C14_2 C15_2 C16_2 . . . . -13.0(11) ?
C30_2 C14_2 C15_2 C16_2 . . . . 105.0(9) ?
C13_2 C14_2 C15_2 C32_2 . . . . 107.6(10) ?
C30_2 C14_2 C15_2 C32_2 . . . . -134.5(7) ?
C18_2 C17_2 C16_2 N3_2 . . . . -12.3(17) ?
C18_2 C17_2 C16_2 C15_2 . . . . 173.5(9) ?
C13_2 N3_2 C16_2 C17_2 . . . . 177.6(13) ?
C13_2 N3_2 C16_2 C15_2 . . . . -7.1(14) ?
C14_2 C15_2 C16_2 C17_2 . . . . -172.4(13) ?
C32_2 C15_2 C16_2 C17_2 . . . . 66.2(16) ?
C14_2 C15_2 C16_2 N3_2 . . . . 13.0(11) ?
C32_2 C15_2 C16_2 N3_2 . . . . -108.4(9) ?
C13_2 C14_2 C30_2 C31_2 . . . . 179.8(8) ?
C15_2 C14_2 C30_2 C31_2 . . . . 66.7(8) ?
C28_2 C11_2 C12A_2 C13A_2 . . . . 172.(3) ?
C10_2 C11_2 C12A_2 C13A_2 . . . . -14.(5) ?
C16A_2 N3_2 C13A_2 C12A_2 . . . . 168.(3) ?
C16A_2 N3_2 C13A_2 C14A_2 . . . . -4.(3) ?
C11_2 C12A_2 C13A_2 N3_2 . . . . -7.(5) ?
C11_2 C12A_2 C13A_2 C14A_2 . . . . 162.(3) ?
N3_2 C13A_2 C14A_2 C15A_2 . . . . 7.(3) ?
C12A_2 C13A_2 C14A_2 C15A_2 . . . . -163.(3) ?
N3_2 C13A_2 C14A_2 C30A_2 . . . . -117.(3) ?
C12A_2 C13A_2 C14A_2 C30A_2 . . . . 73.(4) ?
C13A_2 C14A_2 C15A_2 C16A_2 . . . . -6.(2) ?
C30A_2 C14A_2 C15A_2 C16A_2 . . . . 114.(2) ?
C13A_2 C14A_2 C15A_2 C32A_2 . . . . 113.(2) ?
C30A_2 C14A_2 C15A_2 C32A_2 . . . . -126.9(18) ?
C18_2 C17_2 C16A_2 N3_2 . . . . 19.(4) ?
C18_2 C17_2 C16A_2 C15A_2 . . . . -177.2(16) ?
C13A_2 N3_2 C16A_2 C17_2 . . . . 164.(3) ?
C13A_2 N3_2 C16A_2 C15A_2 . . . . -1.(3) ?
C14A_2 C15A_2 C16A_2 C17_2 . . . . -161.(3) ?
C32A_2 C15A_2 C16A_2 C17_2 . . . . 77.(3) ?
C14A_2 C15A_2 C16A_2 N3_2 . . . . 4.(3) ?
C32A_2 C15A_2 C16A_2 N3_2 . . . . -118.(3) ?
C13A_2 C14A_2 C30A_2 C31A_2 . . . . -179.7(16) ?
C15A_2 C14A_2 C30A_2 C31A_2 . . . . 62.5(19) ?
